data_7251798
loop_
_publ_author_name
'Wang, Qi'
'Li, Haoran'
'Jin, Xinuo'
'Gao, Wendi'
'Peng, Hui'
'Cai, Yuqing'
'Zi, Wenwen'
'Yin, Wenyu'
'Hou, Jinle'
'Sun, Di'

_publ_section_title
;
 A family of 2,8-quinolinediol-functionalized titanium-oxo clusters with
 tunable photoelectric properties
;
_journal_issue 15
_journal_name_full CrystEngComm
_journal_page_first 2373
_journal_page_last 2381
_journal_paper_doi 10.1039/D6CE00092D
_journal_volume 28
_journal_year 2026
_chemical_formula_moiety 'C45 H95 N O24 Ti7'
_chemical_formula_sum 'C45 H95 N O24 Ti7'
_chemical_formula_weight 1369.51
_space_group_crystal_system triclinic
_space_group_IT_number 2
_space_group_name_Hall '-P 1'
_space_group_name_H-M_alt 'P -1'
_atom_sites_solution_hydrogens geom
_atom_sites_solution_primary dual
_audit_creation_date 2024-11-29
_audit_creation_method
;
Olex2 1.3
(compiled 2020.11.12 svn.r5f609507 for OlexSys, GUI svn.r6408)
;
_audit_update_record
;
2026-01-30 deposited with the CCDC.	2026-03-13 downloaded from the CCDC.
;
_cell_angle_alpha 101.187(6)
_cell_angle_beta 99.125(5)
_cell_angle_gamma 97.103(5)
_cell_formula_units_Z 2
_cell_length_a 11.8028(6)
_cell_length_b 14.1791(9)
_cell_length_c 21.4908(15)
_cell_measurement_reflns_used 6282
_cell_measurement_temperature 298
_cell_measurement_theta_max 28.0130
_cell_measurement_theta_min 3.8500
_cell_volume 3439.0(4)
_computing_cell_refinement 'CrysAlisPro 1.171.41.121a (Rigaku OD, 2021)'
_computing_data_collection 'CrysAlisPro 1.171.41.121a (Rigaku OD, 2021)'
_computing_data_reduction 'CrysAlisPro 1.171.41.121a (Rigaku OD, 2021)'
_computing_molecular_graphics 'Olex2 1.3 (Dolomanov et al., 2009)'
_computing_publication_material 'Olex2 1.3 (Dolomanov et al., 2009)'
_computing_structure_refinement 'SHELXL 2018/3 (Sheldrick, 2015)'
_computing_structure_solution 'SHELXT 2018/2 (Sheldrick, 2018)'
_diffrn_ambient_temperature 298
_diffrn_detector 'CCD plate'
_diffrn_detector_area_resol_mean 5.3148
_diffrn_detector_type Atlas
_diffrn_measured_fraction_theta_full 0.997
_diffrn_measured_fraction_theta_max 0.997
_diffrn_measurement_details
;
List of Runs (angles in degrees, time in seconds):

  # Type    Start    End  Width  t~exp~   \w     \q     \k     \f   Frames
#--------------------------------------------------------------------------
  1  \w    -62.00 -36.00   1.00   32.50    --   11.54 -77.00 -60.00   26
  2  \w    -24.00  50.00   1.00   32.50    --   11.54 -99.00 120.00   74
  3  \w    -17.00  80.00   1.00   32.50    --   11.54  57.00   0.00   97
  4  \w    -59.00  33.00   1.00   32.50    --   11.54 -57.00-150.00   92
  5  \w    -24.00   2.00   1.00   32.50    --   11.54 -37.00 -60.00   26
  6  \w    -78.00 -53.00   1.00   32.50    --  -11.69 178.00-150.00   25
  7  \w    -18.00  29.00   1.00   32.50    --  -11.69 -99.00  90.00   47
;
_diffrn_measurement_device 'four-circle diffractometer'
_diffrn_measurement_device_type 'Xcalibur, Atlas, Gemini'
_diffrn_measurement_method '\w scans'
_diffrn_orient_matrix_type 'CrysAlisPro convention (1999,Acta A55,543-557)'
_diffrn_orient_matrix_UB_11 -0.0297050000
_diffrn_orient_matrix_UB_12 -0.0197761000
_diffrn_orient_matrix_UB_13 -0.0321699000
_diffrn_orient_matrix_UB_21 0.0136066000
_diffrn_orient_matrix_UB_22 -0.0465296000
_diffrn_orient_matrix_UB_23 0.0027835000
_diffrn_orient_matrix_UB_31 -0.0522858000
_diffrn_orient_matrix_UB_32 -0.0105843000
_diffrn_orient_matrix_UB_33 0.0114257000
_diffrn_radiation_monochromator graphite
_diffrn_radiation_probe x-ray
_diffrn_radiation_type 'Mo K\a'
_diffrn_radiation_wavelength 0.71073
_diffrn_reflns_av_R_equivalents 0.0739
_diffrn_reflns_av_unetI/netI 0.1078
_diffrn_reflns_Laue_measured_fraction_full 0.997
_diffrn_reflns_Laue_measured_fraction_max 0.997
_diffrn_reflns_limit_h_max 13
_diffrn_reflns_limit_h_min -13
_diffrn_reflns_limit_k_max 16
_diffrn_reflns_limit_k_min -16
_diffrn_reflns_limit_l_max 25
_diffrn_reflns_limit_l_min -25
_diffrn_reflns_number 29918
_diffrn_reflns_point_group_measured_fraction_full 0.997
_diffrn_reflns_point_group_measured_fraction_max 0.997
_diffrn_reflns_theta_full 24.713
_diffrn_reflns_theta_max 24.713
_diffrn_reflns_theta_min 3.323
_diffrn_source 'fine-focus sealed X-ray tube'
_diffrn_source_type 'Enhance (Mo) X-ray Source'
_exptl_absorpt_coefficient_mu 0.837
_exptl_absorpt_correction_T_max 1.00000
_exptl_absorpt_correction_T_min 0.76004
_exptl_absorpt_correction_type multi-scan
_exptl_absorpt_process_details
;
CrysAlisPro 1.171.41.121a (Rigaku Oxford Diffraction, 2021)
Empirical absorption correction using spherical harmonics,
implemented in SCALE3 ABSPACK scaling algorithm.
;
_exptl_crystal_colour 'clear light yellow'
_exptl_crystal_colour_lustre clear
_exptl_crystal_colour_modifier light
_exptl_crystal_colour_primary yellow
_exptl_crystal_density_diffrn 1.323
_exptl_crystal_description block
_exptl_crystal_F_000 1436
_exptl_crystal_size_max 0.18
_exptl_crystal_size_mid 0.14
_exptl_crystal_size_min 0.1
_refine_diff_density_max 1.130
_refine_diff_density_min -1.167
_refine_diff_density_rms 0.094
_refine_ls_extinction_method none
_refine_ls_goodness_of_fit_ref 1.104
_refine_ls_hydrogen_treatment constr
_refine_ls_matrix_type full
_refine_ls_number_parameters 928
_refine_ls_number_reflns 11703
_refine_ls_number_restraints 1157
_refine_ls_restrained_S_all 1.129
_refine_ls_R_factor_all 0.1519
_refine_ls_R_factor_gt 0.0896
_refine_ls_shift/su_max 0.001
_refine_ls_shift/su_mean 0.000
_refine_ls_structure_factor_coef Fsqd
_refine_ls_weighting_details 'w=1/[\s^2^(Fo^2^)+(0.1306P)^2^+1.2253P] where P=(Fo^2^+2Fc^2^)/3'
_refine_ls_weighting_scheme calc
_refine_ls_wR_factor_gt 0.2370
_refine_ls_wR_factor_ref 0.2827
_reflns_Friedel_coverage 0.000
_reflns_number_gt 6338
_reflns_number_total 11703
_reflns_threshold_expression 'I > 2\s(I)'
_cod_data_source_file d6ce00092d2.cif
_cod_data_source_block Ti7
_cod_depositor_comments 'Adding full bibliography for 7251797--7251799.cif.'
_cod_database_code 7251798
_shelx_shelxl_version_number 2018/3
_shelx_space_group_comment
;
The symmetry employed for this shelxl refinement is uniquely defined
by the following loop, which should always be used as a source of
symmetry information in preference to the above space-group names.
They are only intended as comments.
;
_shelx_estimated_absorpt_t_max 0.921
_shelx_estimated_absorpt_t_min 0.864
_reflns_odcompleteness_completeness 99.77
_reflns_odcompleteness_iscentric 1
_reflns_odcompleteness_theta 26.32
_olex2_refinement_description
;
1. Fixed Uiso
 At 1.2 times of:
  All C(H) groups, All C(H,H) groups
 At 1.5 times of:
  All C(H,H,H) groups
2. Restrained distances
 C13-C12 = C11-C10 = C18-C19 = C21-C20 = C23-C22 = C25-C24 = C27-C26 = C17-C16
 = C14-C15 = C43-C42 = C39-C38 = C35-C34 = C41-C40 = C44-O19 = C37-C36 = C31-
 C30 = C29-C28 = C33-C32
 1.55 with sigma of 0.01
 C49-C48 = C21-C20
 1.55 with sigma of 0.01
 C27A-C26A = C27-C26
 1.55 with sigma of 0.01
 O13-C30
 1.4 with sigma of 0.01
 C27A-O10
 2.5 with sigma of 0.01
 C44-C45
 1.55 with sigma of 0.01
 C37-C36 = C37A-C36A
 1.55 with sigma of 0.01
 C34A-C35A = C35-C34
 1.55 with sigma of 0.01
 C15A-C14A = C14-C15
 1.55 with sigma of 0.01
 C29-C28 = C29A-C28A
 1.55 with sigma of 0.01
 C33A-C32A = C33-C32
 1.55 with sigma of 0.01
 C11A-C10A = C11-C10
 1.55 with sigma of 0.01
 C47-C46 = C19-C18
 1.55 with sigma of 0.01
 C31-C30 \\sim C31A-C30A
 with sigma of 0.02
 C41A-C40A \\sim C41-C40
 with sigma of 0.02
3. Uiso/Uaniso restraints and constraints
C1 \\sim C2 \\sim C3 \\sim C4 \\sim C5 \\sim C6 \\sim C7 \\sim C8 \\sim C9
\\sim C10 \\sim C10A \\sim C11 \\sim C11A \\sim C12 \\sim C13 \\sim C14 \\sim
C14A \\sim C15 \\sim C15A \\sim C16 \\sim C17 \\sim C18 \\sim C19 \\sim C20
\\sim C21 \\sim C22 \\sim C23 \\sim C24 \\sim C25 \\sim C26 \\sim C26A \\sim
C27 \\sim C27A \\sim C28 \\sim C28A \\sim C29 \\sim C29A \\sim C30 \\sim C30A
\\sim C31 \\sim C31A \\sim C32 \\sim C32A \\sim C33 \\sim C33A \\sim C34 \\sim
C34A \\sim C35 \\sim C35A \\sim C36 \\sim C36A \\sim C37 \\sim C37A \\sim C38
\\sim C39 \\sim C40 \\sim C40A \\sim C41 \\sim C41A \\sim C42 \\sim C43 \\sim
C44 \\sim C45 \\sim C46 \\sim C47 \\sim C48 \\sim C49: within 3.8A with sigma
of 0.01 and sigma for terminal atoms of 0.03 within 3.8A
C49 \\sim C48 \\sim C21 \\sim C20 \\sim O8: within 3.8A with sigma of 0.02 and
sigma for terminal atoms of 0.04 within 3.8A
O10 \\sim C26 \\sim C26A \\sim C27 \\sim C27A: within 3.8A with sigma of 0.02
and sigma for terminal atoms of 0.04 within 3.8A
O13 \\sim C30 \\sim C30A \\sim C31 \\sim C31A: within 2A with sigma of 0.002
and sigma for terminal atoms of 0.004 within 2A
O5 \\sim O11 \\sim C16 \\sim C17 \\sim C24 \\sim C25: within 2A with sigma of
0.002 and sigma for terminal atoms of 0.004 within 2A
O19 \\sim C44 \\sim C45: within 2A with sigma of 0.002 and sigma for terminal
atoms of 0.004 within 2A
O22 \\sim C36 \\sim C36A \\sim C37 \\sim C37A: within 3.8A with sigma of 0.02
and sigma for terminal atoms of 0.04 within 3.8A
O15 \\sim C34 \\sim C34A \\sim C35 \\sim C35A: within 3.8A with sigma of 0.02
and sigma for terminal atoms of 0.04 within 3.8A
O6 \\sim C14 \\sim C14A \\sim C15 \\sim C15A: within 3.8A with sigma of 0.02
and sigma for terminal atoms of 0.04 within 3.8A
O12 \\sim C28 \\sim C28A \\sim C29 \\sim C29A: within 3.8A with sigma of 0.02
and sigma for terminal atoms of 0.04 within 3.8A
O17 \\sim C40 \\sim C40A \\sim C41 \\sim C41A: within 3.8A with sigma of 0.02
and sigma for terminal atoms of 0.04 within 3.8A
O14 \\sim C32 \\sim C32A \\sim C33 \\sim C33A: within 3.8A with sigma of 0.02
and sigma for terminal atoms of 0.04 within 3.8A
O3 \\sim C10 \\sim C10A \\sim C11 \\sim C11A: within 3.8A with sigma of 0.02
and sigma for terminal atoms of 0.04 within 3.8A
C46 \\sim C19 \\sim C47 \\sim C18 \\sim O7: within 3.8A with sigma of 0.02 and
sigma for terminal atoms of 0.04 within 3.8A
Uanis(O13) \\sim Ueq: with sigma of 0.02 and sigma for terminal atoms of 0.04
4. Others
 Sof(C40A)=Sof(H40C)=Sof(H40D)=Sof(C41A)=Sof(H41D)=Sof(H41E)=Sof(H41F)=1-FVAR(1)
 Sof(C40)=Sof(H40A)=Sof(H40B)=Sof(C41)=Sof(H41A)=Sof(H41B)=Sof(H41C)=FVAR(1)
 Sof(C36A)=Sof(H36C)=Sof(H36D)=Sof(C37A)=Sof(H37D)=Sof(H37E)=Sof(H37F)=1-FVAR(2)
 Sof(C36)=Sof(H36A)=Sof(H36B)=Sof(C37)=Sof(H37A)=Sof(H37B)=Sof(H37C)=FVAR(2)
 Sof(C34A)=Sof(H34C)=Sof(H34D)=Sof(C35A)=Sof(H35D)=Sof(H35E)=Sof(H35F)=1-FVAR(3)
 Sof(C34)=Sof(H34A)=Sof(H34B)=Sof(C35)=Sof(H35A)=Sof(H35B)=Sof(H35C)=FVAR(3)
 Sof(C30A)=Sof(H30C)=Sof(H30D)=Sof(C31A)=Sof(H31D)=Sof(H31E)=Sof(H31F)=1-FVAR(4)
 Sof(C30)=Sof(H30A)=Sof(H30B)=Sof(C31)=Sof(H31A)=Sof(H31B)=Sof(H31C)=FVAR(4)
 Sof(C14A)=Sof(H14C)=Sof(H14D)=Sof(C15A)=Sof(H15D)=Sof(H15E)=Sof(H15F)=1-FVAR(5)
 Sof(C14)=Sof(H14A)=Sof(H14B)=Sof(C15)=Sof(H15A)=Sof(H15B)=Sof(H15C)=FVAR(5)
 Sof(C28A)=Sof(H28C)=Sof(H28D)=Sof(C29A)=Sof(H29D)=Sof(H29E)=Sof(H29F)=1-FVAR(6)
 Sof(C28)=Sof(H28A)=Sof(H28B)=Sof(C29)=Sof(H29A)=Sof(H29B)=Sof(H29C)=FVAR(6)
 Sof(C32A)=Sof(H32C)=Sof(H32D)=Sof(C33A)=Sof(H33D)=Sof(H33E)=Sof(H33F)=1-FVAR(7)
 Sof(C32)=Sof(H32A)=Sof(H32B)=Sof(C33)=Sof(H33A)=Sof(H33B)=Sof(H33C)=FVAR(7)
 Sof(C10A)=Sof(H10C)=Sof(H10D)=Sof(C11A)=Sof(H11D)=Sof(H11E)=Sof(H11F)=
 Sof(C26A)=Sof(H26C)=Sof(H26D)=Sof(C27A)=Sof(H27D)=Sof(H27E)=Sof(H27F)=1-FVAR(8)
 Sof(C10)=Sof(H10A)=Sof(H10B)=Sof(C11)=Sof(H11A)=Sof(H11B)=Sof(H11C)=Sof(C26)=
 Sof(H26A)=Sof(H26B)=Sof(C27)=Sof(H27A)=Sof(H27B)=Sof(H27C)=FVAR(8)
 Sof(C46)=Sof(H46A)=Sof(H46B)=Sof(C47)=Sof(H47A)=Sof(H47B)=Sof(H47C)=1-FVAR(9)
 Sof(C18)=Sof(H18A)=Sof(H18B)=Sof(H18C)=Sof(C19)=Sof(H19A)=Sof(H19B)=FVAR(9)
 Sof(C48)=Sof(H48A)=Sof(H48B)=Sof(C49)=Sof(H49A)=Sof(H49B)=Sof(H49C)=1-FVAR(10)
 Sof(C20)=Sof(H20A)=Sof(H20B)=Sof(C21)=Sof(H21A)=Sof(H21B)=Sof(H21C)=FVAR(10)
5.a Secondary CH2 refined with riding coordinates:
 C10(H10A,H10B), C10A(H10C,H10D), C12(H12A,H12B), C14(H14A,H14B), C14A(H14C,
 H14D), C16(H16A,H16B), C19(H19A,H19B), C20(H20A,H20B), C22(H22A,H22B),
 C24(H24A,H24B), C26(H26A,H26B), C26A(H26C,H26D), C28(H28A,H28B), C28A(H28C,
 H28D), C30(H30A,H30B), C30A(H30C,H30D), C32(H32A,H32B), C32A(H32C,H32D),
 C34(H34A,H34B), C34A(H34C,H34D), C36(H36A,H36B), C36A(H36C,H36D), C38(H38A,
 H38B), C40(H40A,H40B), C40A(H40C,H40D), C42(H42A,H42B), C44(H44A,H44B),
 C46(H46A,H46B), C48(H48A,H48B)
5.b Me refined with everything fixed:
 C27A(H27D,H27E,H27F), C31A(H31D,H31E,H31F), C49(H49A,H49B,H49C)
5.c Aromatic/amide H refined with riding coordinates:
 C2(H2), C3(H3), C7(H7), C8(H8), C9(H9)
5.d Idealised Me refined as rotating group:
 C11(H11A,H11B,H11C), C11A(H11D,H11E,H11F), C13(H13A,H13B,H13C), C15(H15A,H15B,
 H15C), C15A(H15D,H15E,H15F), C17(H17A,H17B,H17C), C18(H18A,H18B,H18C),
 C21(H21A,H21B,H21C), C23(H23A,H23B,H23C), C25(H25A,H25B,H25C), C27(H27A,H27B,
 H27C), C29(H29A,H29B,H29C), C29A(H29D,H29E,H29F), C31(H31A,H31B,H31C),
 C33(H33A,H33B,H33C), C33A(H33D,H33E,H33F), C35(H35A,H35B,H35C), C35A(H35D,H35E,
 H35F), C37(H37A,H37B,H37C), C37A(H37D,H37E,H37F), C39(H39A,H39B,H39C),
 C41(H41A,H41B,H41C), C41A(H41D,H41E,H41F), C43(H43A,H43B,H43C), C45(H45A,H45B,
 H45C), C47(H47A,H47B,H47C)
;
_smtbx_masks_void_probe_radius 1.2
_smtbx_masks_void_truncation_radius 1.2
_olex2_submission_special_instructions 'No special instructions were received'
_oxdiff_exptl_absorpt_empirical_details
;
Empirical correction (ABSPACK) includes:
- Absorption correction using spherical harmonics
- Frame scaling
;
_oxdiff_exptl_absorpt_empirical_full_max 2.938
_oxdiff_exptl_absorpt_empirical_full_min 0.427

loop_
_space_group_symop_operation_xyz
'x, y, z'
'-x, -y, -z'

loop_
_atom_site_label
_atom_site_type_symbol
_atom_site_fract_x
_atom_site_fract_y
_atom_site_fract_z
_atom_site_U_iso_or_equiv
_atom_site_adp_type
_atom_site_occupancy
_atom_site_site_symmetry_order
_atom_site_calc_flag
_atom_site_refinement_flags_posn
_atom_site_refinement_flags_adp
_atom_site_refinement_flags_occupancy
_atom_site_disorder_assembly
_atom_site_disorder_group
Ti1 Ti 0.75228(11) 0.85077(10) 0.61027(6) 0.0555(4) Uani 1 1 d . . . . .
Ti2 Ti 0.77774(10) 0.76712(9) 0.73278(6) 0.0464(3) Uani 1 1 d . . . . .
Ti3 Ti 0.86258(12) 0.56848(10) 0.75457(7) 0.0658(4) Uani 1 1 d . . . . .
Ti4 Ti 0.66201(15) 0.48618(11) 0.82268(8) 0.0837(5) Uani 1 1 d . . . . .
Ti5 Ti 0.68080(12) 0.69271(10) 0.86211(6) 0.0626(4) Uani 1 1 d . . . . .
Ti6 Ti 0.58120(12) 0.88107(10) 0.82553(6) 0.0612(4) Uani 1 1 d . . . . .
Ti7 Ti 0.52129(11) 0.86907(10) 0.67131(6) 0.0587(4) Uani 1 1 d . . . . .
O1 O 0.8724(4) 0.8988(3) 0.7706(2) 0.0555(12) Uani 1 1 d . . . . .
O2 O 0.8237(5) 0.9327(4) 0.5604(2) 0.0740(15) Uani 1 1 d . . . . .
O3 O 0.6896(5) 0.7661(4) 0.5370(2) 0.0770(15) Uani 1 1 d . U . . .
O4 O 0.8564(4) 0.7722(3) 0.6491(2) 0.0555(12) Uani 1 1 d . . . . .
O5 O 0.7351(4) 0.6262(4) 0.7001(3) 0.0711(13) Uani 1 1 d . U . . .
O6 O 0.9172(4) 0.7118(4) 0.7690(2) 0.0618(13) Uani 1 1 d . U . . .
O7 O 0.9113(5) 0.5198(4) 0.6811(3) 0.0894(17) Uani 1 1 d . U . . .
O8 O 0.9813(5) 0.5452(5) 0.8080(3) 0.0925(18) Uani 1 1 d . U . . .
O9 O 0.7498(5) 0.4492(4) 0.7510(3) 0.0772(16) Uani 1 1 d . . . . .
O10 O 0.5369(7) 0.4052(6) 0.7774(5) 0.158(3) Uani 1 1 d D U . . .
O11 O 0.7217(10) 0.4340(7) 0.8858(5) 0.184(4) Uani 1 1 d . U . . .
O12 O 0.7636(6) 0.7379(5) 0.9420(3) 0.0934(19) Uani 1 1 d . U . . .
O13 O 0.5496(5) 0.7712(5) 0.8692(3) 0.0843(14) Uani 1 1 d D U . . .
O14 O 0.6919(5) 0.9543(4) 0.8869(3) 0.0832(16) Uani 1 1 d . U . . .
O15 O 0.4609(6) 0.9350(5) 0.8496(3) 0.0921(18) Uani 1 1 d . U . . .
O16 O 0.6121(4) 0.9540(3) 0.7595(2) 0.0555(12) Uani 1 1 d . . . . .
O17 O 0.4193(5) 0.9523(5) 0.6672(3) 0.0873(17) Uani 1 1 d . U . . .
O18 O 0.6259(4) 0.9325(3) 0.6192(2) 0.0584(12) Uani 1 1 d . . . . .
O19 O 0.4432(5) 0.7772(5) 0.6065(3) 0.1053(18) Uani 1 1 d D U . . .
O20 O 0.6725(4) 0.8066(3) 0.6758(2) 0.0475(11) Uani 1 1 d . . . . .
O21 O 0.6993(4) 0.7771(3) 0.8010(2) 0.0516(11) Uani 1 1 d . . . . .
O22 O 0.4805(4) 0.8020(4) 0.7388(2) 0.0625(13) Uani 1 1 d . U . . .
O23 O 0.7706(4) 0.6054(4) 0.8254(2) 0.0648(14) Uani 1 1 d . . . . .
O24 O 0.5831(5) 0.5822(4) 0.8588(3) 0.0873(18) Uani 1 1 d . . . . .
N1 N 0.8753(5) 0.9636(4) 0.6823(3) 0.0530(14) Uani 1 1 d . . . . .
C1 C 0.9098(6) 0.9675(6) 0.7455(4) 0.0662(15) Uani 1 1 d . U . . .
C2 C 0.9897(6) 1.0497(6) 0.7840(4) 0.0710(17) Uani 1 1 d . U . . .
H2 H 1.013683 1.052345 0.827738 0.085 Uiso 1 1 calc R U . . .
C3 C 1.0314(7) 1.1238(6) 0.7585(4) 0.0760(17) Uani 1 1 d . U . . .
H3 H 1.081074 1.177472 0.785086 0.091 Uiso 1 1 calc R U . . .
C4 C 1.0003(7) 1.1204(6) 0.6920(4) 0.0707(16) Uani 1 1 d . U . . .
C5 C 0.9227(6) 1.0369(6) 0.6557(4) 0.0642(15) Uani 1 1 d . U . . .
C6 C 0.8913(7) 1.0185(6) 0.5888(4) 0.0709(16) Uani 1 1 d . U . . .
C7 C 0.9338(7) 1.0863(6) 0.5564(4) 0.0804(19) Uani 1 1 d . U . . .
H7 H 0.914098 1.075644 0.511680 0.096 Uiso 1 1 calc R U . . .
C8 C 1.0055(8) 1.1698(6) 0.5914(5) 0.0818(18) Uani 1 1 d . U . . .
H8 H 1.030403 1.216734 0.569628 0.098 Uiso 1 1 calc R U . . .
C9 C 1.0418(7) 1.1870(6) 0.6566(5) 0.0796(17) Uani 1 1 d . U . . .
H9 H 1.094135 1.242764 0.677869 0.095 Uiso 1 1 calc R U . . .
C10 C 0.676(2) 0.7531(12) 0.4674(8) 0.109(5) Uani 0.691(13) 1 d D U P A 1
H10A H 0.730150 0.801474 0.456370 0.131 Uiso 0.691(13) 1 calc R U P A 1
H10B H 0.597502 0.759919 0.449041 0.131 Uiso 0.691(13) 1 calc R U P A 1
C10A C 0.697(5) 0.714(4) 0.476(2) 0.114(6) Uani 0.309(13) 1 d D U P A 2
H10C H 0.664087 0.645818 0.469756 0.137 Uiso 0.309(13) 1 calc R U P A 2
H10D H 0.777318 0.718095 0.470114 0.137 Uiso 0.309(13) 1 calc R U P A 2
C11 C 0.7000(18) 0.6496(12) 0.4410(9) 0.161(7) Uani 0.691(13) 1 d D U P A 1
H11A H 0.639079 0.616902 0.405500 0.241 Uiso 0.691(13) 1 calc R U P A 1
H11B H 0.702997 0.613566 0.474603 0.241 Uiso 0.691(13) 1 calc R U P A 1
H11C H 0.773068 0.653985 0.426635 0.241 Uiso 0.691(13) 1 calc R U P A 1
C11A C 0.626(4) 0.763(3) 0.428(2) 0.150(9) Uani 0.309(13) 1 d D U P A 2
H11D H 0.647227 0.746533 0.386470 0.224 Uiso 0.309(13) 1 calc R U P A 2
H11E H 0.642317 0.832471 0.443658 0.224 Uiso 0.309(13) 1 calc R U P A 2
H11F H 0.544649 0.740851 0.424547 0.224 Uiso 0.309(13) 1 calc R U P A 2
C12 C 0.9696(8) 0.7612(8) 0.6425(4) 0.096(2) Uani 1 1 d D U . . .
H12A H 0.987622 0.704333 0.658558 0.115 Uiso 1 1 calc R U . . .
H12B H 1.021532 0.817267 0.670065 0.115 Uiso 1 1 calc R U . . .
C13 C 0.9957(10) 0.7503(11) 0.5758(5) 0.140(4) Uani 1 1 d D U . . .
H13A H 0.956972 0.688261 0.549960 0.210 Uiso 1 1 calc R U . . .
H13B H 1.078012 0.754318 0.577910 0.210 Uiso 1 1 calc R U . . .
H13C H 0.968727 0.801320 0.556827 0.210 Uiso 1 1 calc R U . . .
C14 C 1.0349(11) 0.7588(10) 0.7990(5) 0.091(3) Uani 0.770(13) 1 d D U P B 1
H14A H 1.058751 0.812551 0.779643 0.109 Uiso 0.770(13) 1 calc R U P B 1
H14B H 1.088946 0.712808 0.794317 0.109 Uiso 0.770(13) 1 calc R U P B 1
C14A C 0.987(3) 0.767(4) 0.843(3) 0.104(4) Uani 0.230(13) 1 d D U P B 2
H14C H 0.955028 0.824763 0.857649 0.125 Uiso 0.230(13) 1 calc R U P B 2
H14D H 0.978285 0.723538 0.871936 0.125 Uiso 0.230(13) 1 calc R U P B 2
C15 C 1.0303(15) 0.7959(13) 0.8710(6) 0.117(5) Uani 0.770(13) 1 d D U P B 1
H15A H 0.981282 0.845112 0.874880 0.176 Uiso 0.770(13) 1 calc R U P B 1
H15B H 1.107269 0.822881 0.894562 0.176 Uiso 0.770(13) 1 calc R U P B 1
H15C H 0.999486 0.742651 0.888191 0.176 Uiso 0.770(13) 1 calc R U P B 1
C15A C 1.118(3) 0.795(4) 0.841(2) 0.108(8) Uani 0.230(13) 1 d D U P B 2
H15D H 1.142432 0.742974 0.813130 0.162 Uiso 0.230(13) 1 calc R U P B 2
H15E H 1.162216 0.804721 0.883958 0.162 Uiso 0.230(13) 1 calc R U P B 2
H15F H 1.128983 0.853327 0.825431 0.162 Uiso 0.230(13) 1 calc R U P B 2
C16 C 0.6714(8) 0.5837(6) 0.6364(5) 0.0891(15) Uani 1 1 d D U . . .
H16A H 0.725735 0.561494 0.609561 0.107 Uiso 1 1 calc R U . . .
H16B H 0.637212 0.634091 0.618979 0.107 Uiso 1 1 calc R U . . .
C17 C 0.5794(9) 0.5026(7) 0.6311(6) 0.122(2) Uani 1 1 d D U . . .
H17A H 0.569844 0.459235 0.589633 0.182 Uiso 1 1 calc R U . . .
H17B H 0.508013 0.526758 0.635550 0.182 Uiso 1 1 calc R U . . .
H17C H 0.599671 0.468124 0.664475 0.182 Uiso 1 1 calc R U . . .
C18 C 1.048(3) 0.493(2) 0.6088(18) 0.137(8) Uani 0.47(2) 1 d D U P C 1
H18A H 1.001638 0.493564 0.567873 0.206 Uiso 0.47(2) 1 calc R U P C 1
H18B H 1.110175 0.457103 0.601943 0.206 Uiso 0.47(2) 1 calc R U P C 1
H18C H 1.078638 0.558317 0.631646 0.206 Uiso 0.47(2) 1 calc R U P C 1
C19 C 0.971(3) 0.443(2) 0.6489(18) 0.117(4) Uani 0.47(2) 1 d D U P C 1
H19A H 0.914106 0.390343 0.621093 0.140 Uiso 0.47(2) 1 calc R U P C 1
H19B H 1.017881 0.417345 0.680705 0.140 Uiso 0.47(2) 1 calc R U P C 1
C20 C 1.0242(15) 0.5263(14) 0.8648(9) 0.115(4) Uani 0.672(16) 1 d D U P D 1
H20A H 0.968175 0.480935 0.877201 0.138 Uiso 0.672(16) 1 calc R U P D 1
H20B H 1.043450 0.585698 0.898095 0.138 Uiso 0.672(16) 1 calc R U P D 1
C21 C 1.1349(17) 0.4812(19) 0.8550(11) 0.168(7) Uani 0.672(16) 1 d D U P D 1
H21A H 1.113218 0.418251 0.826352 0.253 Uiso 0.672(16) 1 calc R U P D 1
H21B H 1.175762 0.474745 0.895859 0.253 Uiso 0.672(16) 1 calc R U P D 1
H21C H 1.184337 0.522798 0.836587 0.253 Uiso 0.672(16) 1 calc R U P D 1
C22 C 0.7410(9) 0.3513(7) 0.7127(6) 0.111(3) Uani 1 1 d D U . . .
H22A H 0.756422 0.354541 0.670129 0.133 Uiso 1 1 calc R U . . .
H22B H 0.662695 0.316781 0.707684 0.133 Uiso 1 1 calc R U . . .
C23 C 0.8270(10) 0.2965(8) 0.7451(7) 0.133(4) Uani 1 1 d D U . . .
H23A H 0.820263 0.232125 0.719072 0.199 Uiso 1 1 calc R U . . .
H23B H 0.810735 0.292275 0.786890 0.199 Uiso 1 1 calc R U . . .
H23C H 0.904509 0.330410 0.749674 0.199 Uiso 1 1 calc R U . . .
C24 C 0.6936(15) 0.3897(12) 0.9370(8) 0.190(4) Uani 1 1 d D U . . .
H24A H 0.619775 0.346187 0.923997 0.229 Uiso 1 1 calc R U . . .
H24B H 0.691555 0.438114 0.975340 0.229 Uiso 1 1 calc R U . . .
C25 C 0.7964(15) 0.3333(13) 0.9479(8) 0.204(4) Uani 1 1 d D U . . .
H25A H 0.796776 0.286947 0.908939 0.306 Uiso 1 1 calc R U . . .
H25B H 0.788168 0.299690 0.982064 0.306 Uiso 1 1 calc R U . . .
H25C H 0.868102 0.378158 0.959510 0.306 Uiso 1 1 calc R U . . .
C26 C 0.420(2) 0.3946(18) 0.7615(16) 0.176(6) Uani 0.691(13) 1 d D U P A 1
H26A H 0.396267 0.383265 0.715043 0.211 Uiso 0.691(13) 1 calc R U P A 1
H26B H 0.393366 0.453486 0.780912 0.211 Uiso 0.691(13) 1 calc R U P A 1
C26A C 0.398(4) 0.357(3) 0.762(4) 0.170(7) Uani 0.309(13) 1 d D U P A 2
H26C H 0.381471 0.300517 0.725601 0.204 Uiso 0.309(13) 1 calc R U P A 2
H26D H 0.373866 0.337175 0.798931 0.204 Uiso 0.309(13) 1 calc R U P A 2
C27 C 0.3664(18) 0.3076(16) 0.7863(13) 0.194(8) Uani 0.691(13) 1 d D U P A 1
H27A H 0.288226 0.284864 0.763179 0.291 Uiso 0.691(13) 1 calc R U P A 1
H27B H 0.365914 0.327627 0.831564 0.291 Uiso 0.691(13) 1 calc R U P A 1
H27C H 0.411729 0.255993 0.779619 0.291 Uiso 0.691(13) 1 calc R U P A 1
C27A C 0.3371(19) 0.441(3) 0.744(3) 0.175(9) Uani 0.309(13) 1 d D U P A 2
H27D H 0.358389 0.456109 0.705242 0.262 Uiso 0.3085 1 calc . U P A 2
H27E H 0.361050 0.497856 0.778652 0.262 Uiso 0.3085 1 calc . U P A 2
H27F H 0.254372 0.422655 0.737292 0.262 Uiso 0.3085 1 calc . U P A 2
C28 C 0.809(2) 0.6943(19) 0.9906(12) 0.113(5) Uani 0.53(2) 1 d D U P E 1
H28A H 0.842608 0.638082 0.972774 0.136 Uiso 0.53(2) 1 calc R U P E 1
H28B H 0.749425 0.673161 1.013235 0.136 Uiso 0.53(2) 1 calc R U P E 1
C28A C 0.859(3) 0.715(3) 0.9858(12) 0.113(4) Uani 0.47(2) 1 d D U P E 2
H28C H 0.932268 0.754695 0.985257 0.136 Uiso 0.47(2) 1 calc R U P E 2
H28D H 0.866713 0.647011 0.974423 0.136 Uiso 0.47(2) 1 calc R U P E 2
C29 C 0.905(2) 0.7724(19) 1.0370(14) 0.143(8) Uani 0.53(2) 1 d D U P E 1
H29A H 0.948023 0.807935 1.012409 0.214 Uiso 0.53(2) 1 calc R U P E 1
H29B H 0.956033 0.741326 1.062752 0.214 Uiso 0.53(2) 1 calc R U P E 1
H29C H 0.868983 0.816409 1.064740 0.214 Uiso 0.53(2) 1 calc R U P E 1
C29A C 0.823(3) 0.741(2) 1.0523(10) 0.133(8) Uani 0.47(2) 1 d D U P E 2
H29D H 0.745268 0.709090 1.049462 0.200 Uiso 0.47(2) 1 calc R U P E 2
H29E H 0.827044 0.809908 1.065071 0.200 Uiso 0.47(2) 1 calc R U P E 2
H29F H 0.875089 0.718834 1.083637 0.200 Uiso 0.47(2) 1 calc R U P E 2
C30 C 0.4550(11) 0.7479(12) 0.9004(6) 0.0883(15) Uani 0.640(11) 1 d D U P F 1
H30A H 0.439431 0.678193 0.897490 0.106 Uiso 0.640(11) 1 calc R U P F 1
H30B H 0.385389 0.768004 0.880057 0.106 Uiso 0.640(11) 1 calc R U P F 1
C30A C 0.5040(19) 0.781(2) 0.9331(14) 0.0882(16) Uani 0.360(11) 1 d D U P F 2
H30C H 0.547819 0.750222 0.963244 0.106 Uiso 0.360(11) 1 calc R U P F 2
H30D H 0.505113 0.848775 0.953242 0.106 Uiso 0.360(11) 1 calc R U P F 2
C31 C 0.4901(13) 0.8024(12) 0.9718(6) 0.095(2) Uani 0.640(11) 1 d D U P F 1
H31A H 0.546546 0.859037 0.975397 0.143 Uiso 0.640(11) 1 calc R U P F 1
H31B H 0.522811 0.760266 0.997170 0.143 Uiso 0.640(11) 1 calc R U P F 1
H31C H 0.422642 0.821968 0.987163 0.143 Uiso 0.640(11) 1 calc R U P F 1
C31A C 0.381(2) 0.727(2) 0.9085(12) 0.093(2) Uani 0.360(11) 1 d D U P F 2
H31D H 0.348420 0.710310 0.943939 0.139 Uiso 0.3596 1 calc . U P F 2
H31E H 0.381447 0.668835 0.877269 0.139 Uiso 0.3596 1 calc . U P F 2
H31F H 0.333910 0.768018 0.888659 0.139 Uiso 0.3596 1 calc . U P F 2
C32 C 0.781(2) 0.9749(15) 0.9373(14) 0.117(5) Uani 0.533(18) 1 d D U P G 1
H32A H 0.842704 0.938932 0.925961 0.140 Uiso 0.533(18) 1 calc R U P G 1
H32B H 0.755636 0.953750 0.973769 0.140 Uiso 0.533(18) 1 calc R U P G 1
C32A C 0.808(2) 0.992(2) 0.9157(9) 0.098(4) Uani 0.467(18) 1 d D U P G 2
H32C H 0.832669 1.049583 0.899720 0.118 Uiso 0.467(18) 1 calc R U P G 2
H32D H 0.857120 0.944361 0.903427 0.118 Uiso 0.467(18) 1 calc R U P G 2
C33 C 0.830(2) 1.0846(15) 0.9570(13) 0.145(8) Uani 0.533(18) 1 d D U P G 1
H33A H 0.846129 1.107712 0.919668 0.218 Uiso 0.533(18) 1 calc R U P G 1
H33B H 0.900929 1.095083 0.988352 0.218 Uiso 0.533(18) 1 calc R U P G 1
H33C H 0.774432 1.119367 0.975407 0.218 Uiso 0.533(18) 1 calc R U P G 1
C33A C 0.825(3) 1.020(3) 0.9896(9) 0.144(8) Uani 0.467(18) 1 d D U P G 2
H33D H 0.755495 1.040681 1.001814 0.216 Uiso 0.467(18) 1 calc R U P G 2
H33E H 0.889142 1.071976 1.006194 0.216 Uiso 0.467(18) 1 calc R U P G 2
H33F H 0.840097 0.964431 1.007102 0.216 Uiso 0.467(18) 1 calc R U P G 2
C34 C 0.4207(15) 0.9976(15) 0.8910(9) 0.101(3) Uani 0.563(14) 1 d D U P H 1
H34A H 0.482976 1.049926 0.913850 0.121 Uiso 0.563(14) 1 calc R U P H 1
H34B H 0.391757 0.965195 0.922525 0.121 Uiso 0.563(14) 1 calc R U P H 1
C34A C 0.357(2) 0.9531(19) 0.8307(11) 0.101(3) Uani 0.437(14) 1 d D U P H 2
H34C H 0.302918 0.892295 0.819032 0.121 Uiso 0.437(14) 1 calc R U P H 2
H34D H 0.356214 0.979306 0.792168 0.121 Uiso 0.437(14) 1 calc R U P H 2
C35 C 0.321(2) 1.040(2) 0.8551(11) 0.117(7) Uani 0.563(14) 1 d D U P H 1
H35A H 0.352756 1.081002 0.829105 0.175 Uiso 0.563(14) 1 calc R U P H 1
H35B H 0.284937 1.077900 0.885954 0.175 Uiso 0.563(14) 1 calc R U P H 1
H35C H 0.264861 0.987908 0.827828 0.175 Uiso 0.563(14) 1 calc R U P H 1
C35A C 0.313(3) 1.025(3) 0.8817(15) 0.129(9) Uani 0.437(14) 1 d D U P H 2
H35D H 0.237445 1.037203 0.863722 0.193 Uiso 0.437(14) 1 calc R U P H 2
H35E H 0.366066 1.085699 0.894155 0.193 Uiso 0.437(14) 1 calc R U P H 2
H35F H 0.307720 0.998250 0.918959 0.193 Uiso 0.437(14) 1 calc R U P H 2
C36 C 0.4218(11) 0.7052(12) 0.7261(7) 0.094(3) Uani 0.682(12) 1 d D U P I 1
H36A H 0.447174 0.674219 0.761233 0.113 Uiso 0.682(12) 1 calc R U P I 1
H36B H 0.437753 0.667738 0.686539 0.113 Uiso 0.682(12) 1 calc R U P I 1
C36A C 0.361(3) 0.755(2) 0.7328(18) 0.097(3) Uani 0.318(12) 1 d D U P I 2
H36C H 0.313581 0.767976 0.695387 0.116 Uiso 0.318(12) 1 calc R U P I 2
H36D H 0.331203 0.781960 0.770709 0.116 Uiso 0.318(12) 1 calc R U P I 2
C37 C 0.2905(12) 0.7104(16) 0.7195(10) 0.133(6) Uani 0.682(12) 1 d D U P I 1
H37A H 0.264909 0.735297 0.682097 0.199 Uiso 0.682(12) 1 calc R U P I 1
H37B H 0.276917 0.752805 0.757314 0.199 Uiso 0.682(12) 1 calc R U P I 1
H37C H 0.248007 0.646461 0.715070 0.199 Uiso 0.682(12) 1 calc R U P I 1
C37A C 0.353(3) 0.6437(19) 0.7259(19) 0.115(7) Uani 0.318(12) 1 d D U P I 2
H37D H 0.411431 0.620921 0.702916 0.173 Uiso 0.318(12) 1 calc R U P I 2
H37E H 0.277594 0.611977 0.702552 0.173 Uiso 0.318(12) 1 calc R U P I 2
H37F H 0.365515 0.628949 0.768010 0.173 Uiso 0.318(12) 1 calc R U P I 2
C38 C 0.6694(7) 1.0510(6) 0.7698(4) 0.0733(19) Uani 1 1 d D U . . .
H38A H 0.691575 1.062348 0.729991 0.088 Uiso 1 1 calc R U . . .
H38B H 0.739645 1.060674 0.802110 0.088 Uiso 1 1 calc R U . . .
C39 C 0.5914(9) 1.1239(7) 0.7923(5) 0.107(3) Uani 1 1 d D U . . .
H39A H 0.527360 1.120819 0.757881 0.161 Uiso 1 1 calc R U . . .
H39B H 0.635445 1.188408 0.804053 0.161 Uiso 1 1 calc R U . . .
H39C H 0.562479 1.108298 0.828933 0.161 Uiso 1 1 calc R U . . .
C40 C 0.293(2) 0.9476(18) 0.6544(14) 0.103(4) Uani 0.441(15) 1 d D U P J 1
H40A H 0.263620 0.953952 0.694303 0.124 Uiso 0.441(15) 1 calc R U P J 1
H40B H 0.256256 0.886204 0.625822 0.124 Uiso 0.441(15) 1 calc R U P J 1
C40A C 0.3243(16) 0.9708(17) 0.6259(9) 0.097(4) Uani 0.559(15) 1 d D U P J 2
H40C H 0.290584 0.911480 0.594174 0.117 Uiso 0.559(15) 1 calc R U P J 2
H40D H 0.351655 1.019061 0.602995 0.117 Uiso 0.559(15) 1 calc R U P J 2
C41 C 0.271(3) 1.033(2) 0.6226(15) 0.121(7) Uani 0.441(15) 1 d D U P J 1
H41A H 0.279212 1.016132 0.578186 0.181 Uiso 0.441(15) 1 calc R U P J 1
H41B H 0.326364 1.089296 0.644678 0.181 Uiso 0.441(15) 1 calc R U P J 1
H41C H 0.193861 1.045619 0.624858 0.181 Uiso 0.441(15) 1 calc R U P J 1
C41A C 0.2337(18) 1.006(2) 0.6598(12) 0.131(7) Uani 0.559(15) 1 d D U P J 2
H41D H 0.164186 1.002902 0.628951 0.196 Uiso 0.559(15) 1 calc R U P J 2
H41E H 0.260018 1.072154 0.682965 0.196 Uiso 0.559(15) 1 calc R U P J 2
H41F H 0.217669 0.965949 0.689599 0.196 Uiso 0.559(15) 1 calc R U P J 2
C42 C 0.5827(7) 0.9841(6) 0.5698(4) 0.074(2) Uani 1 1 d D U . . .
H42A H 0.499612 0.963781 0.555114 0.089 Uiso 1 1 calc R U . . .
H42B H 0.620823 0.969912 0.533068 0.089 Uiso 1 1 calc R U . . .
C43 C 0.6092(9) 1.0930(6) 0.6004(5) 0.104(3) Uani 1 1 d D U . . .
H43A H 0.578294 1.128743 0.569815 0.156 Uiso 1 1 calc R U . . .
H43B H 0.691854 1.112970 0.612681 0.156 Uiso 1 1 calc R U . . .
H43C H 0.574261 1.105704 0.637960 0.156 Uiso 1 1 calc R U . . .
C44 C 0.4057(8) 0.6935(8) 0.5501(5) 0.1165(19) Uani 1 1 d D U . . .
H44A H 0.462879 0.692992 0.522275 0.140 Uiso 1 1 calc R U . . .
H44B H 0.400968 0.633062 0.565087 0.140 Uiso 1 1 calc R U . . .
C45 C 0.2913(9) 0.7002(10) 0.5132(6) 0.142(3) Uani 1 1 d D U . . .
H45A H 0.272584 0.649793 0.474523 0.213 Uiso 1 1 calc R U . . .
H45B H 0.293972 0.762616 0.501976 0.213 Uiso 1 1 calc R U . . .
H45C H 0.232953 0.692394 0.539056 0.213 Uiso 1 1 calc R U . . .
C46 C 1.015(3) 0.489(2) 0.6674(10) 0.120(5) Uani 0.53(2) 1 d D U P C 2
H46A H 1.034438 0.439576 0.690688 0.144 Uiso 0.53(2) 1 calc R U P C 2
H46B H 1.078596 0.543964 0.680762 0.144 Uiso 0.53(2) 1 calc R U P C 2
C47 C 0.999(3) 0.448(2) 0.5941(11) 0.137(7) Uani 0.53(2) 1 d D U P C 2
H47A H 1.021615 0.499882 0.573256 0.205 Uiso 0.53(2) 1 calc R U P C 2
H47B H 0.918664 0.421469 0.577324 0.205 Uiso 0.53(2) 1 calc R U P C 2
H47C H 1.046070 0.398523 0.586162 0.205 Uiso 0.53(2) 1 calc R U P C 2
C48 C 1.094(3) 0.554(3) 0.8585(18) 0.110(4) Uani 0.328(16) 1 d D U P D 2
H48A H 1.116241 0.619042 0.886137 0.132 Uiso 0.328(16) 1 calc R U P D 2
H48B H 1.158864 0.535820 0.838748 0.132 Uiso 0.328(16) 1 calc R U P D 2
C49 C 1.046(4) 0.478(3) 0.894(2) 0.155(9) Uani 0.328(16) 1 d D U P D 2
H49A H 1.102308 0.436149 0.902385 0.232 Uiso 0.3281 1 calc . U P D 2
H49B H 0.975518 0.439376 0.868428 0.232 Uiso 0.3281 1 calc . U P D 2
H49C H 1.029812 0.510488 0.934872 0.232 Uiso 0.3281 1 calc . U P D 2

loop_
_atom_site_aniso_label
_atom_site_aniso_U_11
_atom_site_aniso_U_22
_atom_site_aniso_U_33
_atom_site_aniso_U_23
_atom_site_aniso_U_13
_atom_site_aniso_U_12
Ti1 0.0614(8) 0.0569(8) 0.0504(8) 0.0159(6) 0.0124(6) 0.0088(6)
Ti2 0.0463(7) 0.0434(7) 0.0522(7) 0.0146(6) 0.0097(6) 0.0104(5)
Ti3 0.0637(9) 0.0536(8) 0.0864(10) 0.0241(8) 0.0146(8) 0.0184(7)
Ti4 0.1055(12) 0.0577(10) 0.0966(12) 0.0304(9) 0.0337(10) 0.0060(9)
Ti5 0.0789(9) 0.0562(8) 0.0574(8) 0.0212(7) 0.0164(7) 0.0095(7)
Ti6 0.0683(9) 0.0597(9) 0.0611(8) 0.0148(7) 0.0203(7) 0.0176(7)
Ti7 0.0515(7) 0.0637(9) 0.0606(8) 0.0146(7) 0.0037(6) 0.0155(6)
O1 0.058(3) 0.051(3) 0.058(3) 0.020(2) 0.008(2) 0.003(2)
O2 0.087(4) 0.082(4) 0.062(3) 0.031(3) 0.025(3) 0.009(3)
O3 0.094(4) 0.084(4) 0.050(3) 0.008(3) 0.014(3) 0.014(3)
O4 0.048(3) 0.058(3) 0.065(3) 0.013(3) 0.021(2) 0.013(2)
O5 0.072(3) 0.056(3) 0.083(3) 0.018(2) 0.005(2) 0.007(2)
O6 0.046(3) 0.060(3) 0.080(3) 0.024(3) 0.001(2) 0.012(2)
O7 0.087(4) 0.082(4) 0.120(5) 0.030(4) 0.048(4) 0.041(3)
O8 0.096(4) 0.084(4) 0.109(4) 0.043(4) 0.007(4) 0.037(3)
O9 0.085(4) 0.049(3) 0.102(4) 0.020(3) 0.028(3) 0.010(3)
O10 0.123(6) 0.108(6) 0.226(9) -0.011(6) 0.080(6) -0.027(5)
O11 0.274(10) 0.149(6) 0.176(7) 0.118(6) 0.057(7) 0.064(6)
O12 0.116(5) 0.107(5) 0.058(3) 0.030(3) 0.003(3) 0.022(4)
O13 0.088(3) 0.097(3) 0.084(3) 0.028(3) 0.045(2) 0.025(3)
O14 0.103(4) 0.076(4) 0.058(3) 0.003(3) -0.001(3) 0.008(3)
O15 0.100(4) 0.099(5) 0.098(4) 0.023(4) 0.055(4) 0.048(4)
O16 0.056(3) 0.051(3) 0.062(3) 0.014(2) 0.015(2) 0.010(2)
O17 0.075(3) 0.092(4) 0.098(4) 0.027(3) -0.002(3) 0.037(3)
O18 0.069(3) 0.058(3) 0.053(3) 0.023(2) 0.007(2) 0.018(2)
O19 0.086(3) 0.122(5) 0.092(4) 0.005(3) 0.001(3) 0.005(3)
O20 0.051(2) 0.042(2) 0.053(3) 0.013(2) 0.013(2) 0.008(2)
O21 0.051(3) 0.050(3) 0.057(3) 0.018(2) 0.012(2) 0.007(2)
O22 0.054(3) 0.062(3) 0.072(3) 0.014(3) 0.017(2) 0.007(2)
O23 0.069(3) 0.053(3) 0.082(3) 0.032(3) 0.018(3) 0.015(2)
O24 0.095(4) 0.068(4) 0.108(4) 0.031(4) 0.040(4) 0.003(3)
N1 0.056(3) 0.049(3) 0.058(4) 0.018(3) 0.014(3) 0.011(3)
C1 0.058(3) 0.060(3) 0.088(3) 0.028(3) 0.017(3) 0.012(3)
C2 0.066(3) 0.060(3) 0.087(4) 0.023(3) 0.013(3) 0.002(3)
C3 0.066(3) 0.061(3) 0.100(4) 0.018(3) 0.019(3) 0.006(3)
C4 0.069(3) 0.057(3) 0.095(3) 0.027(3) 0.026(3) 0.010(3)
C5 0.060(3) 0.057(3) 0.086(3) 0.031(3) 0.023(3) 0.016(3)
C6 0.072(3) 0.064(3) 0.087(3) 0.030(3) 0.025(3) 0.014(3)
C7 0.087(4) 0.073(4) 0.090(4) 0.030(3) 0.027(3) 0.017(3)
C8 0.084(4) 0.065(3) 0.106(4) 0.029(3) 0.031(3) 0.012(3)
C9 0.075(3) 0.060(3) 0.106(4) 0.024(3) 0.024(3) 0.003(3)
C10 0.136(9) 0.126(11) 0.054(7) 0.003(8) 0.001(7) 0.031(9)
C10A 0.134(10) 0.129(11) 0.067(9) -0.004(10) 0.006(9) 0.030(10)
C11 0.167(13) 0.166(14) 0.104(11) -0.059(11) 0.012(11) 0.009(12)
C11A 0.163(17) 0.165(17) 0.088(15) -0.019(15) -0.011(15) 0.021(16)
C12 0.088(5) 0.099(5) 0.114(5) 0.036(5) 0.029(5) 0.033(4)
C13 0.127(9) 0.188(12) 0.132(9) 0.044(9) 0.075(7) 0.055(8)
C14 0.081(5) 0.089(5) 0.107(5) 0.037(4) 0.008(5) 0.021(4)
C14A 0.098(7) 0.105(6) 0.108(6) 0.039(6) 0.000(6) 0.020(6)
C15 0.100(9) 0.125(9) 0.114(9) 0.015(8) -0.003(7) 0.019(8)
C15A 0.086(14) 0.115(14) 0.115(14) 0.023(13) 0.003(13) 0.009(13)
C16 0.087(3) 0.069(3) 0.101(3) 0.011(3) -0.002(3) 0.010(3)
C17 0.115(4) 0.097(4) 0.132(5) -0.001(4) -0.003(4) 0.010(4)
C18 0.124(15) 0.102(14) 0.171(15) -0.015(13) 0.063(13) -0.014(12)
C19 0.118(8) 0.082(8) 0.156(8) 0.017(7) 0.051(7) 0.021(7)
C20 0.108(7) 0.113(7) 0.123(7) 0.051(6) -0.008(7) 0.018(7)
C21 0.167(13) 0.170(14) 0.171(13) 0.043(12) -0.006(12) 0.076(12)
C22 0.122(7) 0.066(6) 0.157(8) 0.024(6) 0.049(6) 0.030(5)
C23 0.132(9) 0.067(7) 0.200(12) 0.022(7) 0.044(9) 0.019(6)
C24 0.277(10) 0.155(6) 0.182(7) 0.112(6) 0.054(7) 0.064(6)
C25 0.284(10) 0.167(7) 0.195(7) 0.099(7) 0.050(7) 0.063(7)
C26 0.134(11) 0.127(12) 0.245(12) 0.014(12) 0.045(11) -0.024(11)
C26A 0.131(12) 0.123(13) 0.242(13) 0.021(13) 0.056(12) -0.031(12)
C27 0.141(13) 0.147(14) 0.283(16) 0.025(14) 0.071(13) -0.029(12)
C27A 0.130(15) 0.143(16) 0.234(16) 0.002(15) 0.061(15) -0.021(14)
C28 0.117(10) 0.135(10) 0.082(8) 0.025(8) 0.004(9) 0.016(9)
C28A 0.117(9) 0.125(8) 0.092(7) 0.031(7) -0.002(8) 0.013(8)
C29 0.152(15) 0.155(15) 0.105(12) 0.005(12) -0.007(13) 0.040(13)
C29A 0.156(16) 0.154(15) 0.079(11) 0.028(12) -0.009(12) 0.021(14)
C30 0.091(3) 0.100(3) 0.088(3) 0.026(3) 0.045(3) 0.024(3)
C30A 0.091(3) 0.100(4) 0.087(3) 0.026(3) 0.045(3) 0.025(3)
C31 0.097(4) 0.107(4) 0.092(4) 0.022(4) 0.044(3) 0.024(3)
C31A 0.095(4) 0.104(4) 0.091(4) 0.024(4) 0.044(4) 0.024(4)
C32 0.134(10) 0.104(9) 0.097(10) 0.015(9) 0.006(9) -0.007(8)
C32A 0.112(8) 0.090(7) 0.088(8) 0.020(7) 0.014(7) 0.000(7)
C33 0.163(14) 0.128(14) 0.115(13) -0.005(12) -0.008(13) 0.002(13)
C33A 0.158(14) 0.132(15) 0.107(13) -0.012(13) -0.013(13) -0.004(14)
C34 0.103(6) 0.106(6) 0.102(6) 0.018(5) 0.043(5) 0.031(5)
C34A 0.097(5) 0.108(6) 0.105(5) 0.016(5) 0.038(5) 0.030(5)
C35 0.114(11) 0.126(13) 0.135(13) 0.032(12) 0.063(11) 0.053(10)
C35A 0.125(13) 0.138(15) 0.133(15) 0.019(14) 0.040(14) 0.053(13)
C36 0.091(5) 0.100(6) 0.091(5) 0.017(5) 0.028(5) 0.008(5)
C36A 0.090(6) 0.105(6) 0.099(5) 0.019(5) 0.034(6) 0.016(5)
C37 0.104(10) 0.140(12) 0.138(10) 0.007(10) 0.025(9) -0.009(10)
C37A 0.096(12) 0.108(13) 0.134(12) 0.015(12) 0.037(12) -0.013(12)
C38 0.078(4) 0.063(4) 0.081(4) 0.021(4) 0.016(4) 0.008(4)
C39 0.120(7) 0.066(6) 0.141(8) 0.012(6) 0.040(7) 0.032(6)
C40 0.097(6) 0.110(6) 0.110(6) 0.023(6) 0.027(6) 0.035(6)
C40A 0.093(6) 0.108(7) 0.102(7) 0.034(6) 0.020(6) 0.039(6)
C41 0.110(13) 0.130(14) 0.132(14) 0.031(12) 0.019(12) 0.059(12)
C41A 0.098(11) 0.144(13) 0.156(14) 0.020(12) 0.018(11) 0.069(11)
C42 0.085(5) 0.080(5) 0.071(4) 0.038(4) 0.013(4) 0.032(4)
C43 0.116(7) 0.093(7) 0.114(7) 0.051(6) -0.001(6) 0.037(6)
C44 0.096(4) 0.131(5) 0.102(4) -0.001(3) 0.001(3) 0.005(4)
C45 0.115(5) 0.154(6) 0.124(5) -0.015(5) -0.004(4) 0.007(5)
C46 0.119(10) 0.086(10) 0.157(10) 0.013(9) 0.046(9) 0.014(8)
C47 0.129(15) 0.108(15) 0.166(14) -0.016(13) 0.068(13) 0.010(12)
C48 0.103(7) 0.108(7) 0.121(6) 0.039(6) 0.000(7) 0.025(6)
C49 0.147(16) 0.148(16) 0.161(16) 0.047(15) -0.017(15) 0.030(15)

loop_
_atom_type_symbol
_atom_type_description
_atom_type_scat_dispersion_real
_atom_type_scat_dispersion_imag
_atom_type_scat_source
C C 0.0033 0.0016 'International Tables Vol C Tables 4.2.6.8 and 6.1.1.4'
H H 0.0000 0.0000 'International Tables Vol C Tables 4.2.6.8 and 6.1.1.4'
N N 0.0061 0.0033 'International Tables Vol C Tables 4.2.6.8 and 6.1.1.4'
O O 0.0106 0.0060 'International Tables Vol C Tables 4.2.6.8 and 6.1.1.4'
Ti Ti 0.2776 0.4457 'International Tables Vol C Tables 4.2.6.8 and 6.1.1.4'

loop_
_geom_angle_atom_site_label_1
_geom_angle_atom_site_label_2
_geom_angle_atom_site_label_3
_geom_angle
_geom_angle_site_symmetry_1
_geom_angle_site_symmetry_3
_geom_angle_publ_flag
Ti2 Ti1 Ti7 71.42(4) . . ?
O2 Ti1 Ti2 147.29(16) . . ?
O2 Ti1 Ti7 128.96(18) . . ?
O2 Ti1 O4 114.0(2) . . ?
O2 Ti1 O18 91.5(2) . . ?
O2 Ti1 O20 162.3(2) . . ?
O2 Ti1 N1 75.4(2) . . ?
O3 Ti1 Ti2 115.79(18) . . ?
O3 Ti1 Ti7 98.90(19) . . ?
O3 Ti1 O2 88.4(2) . . ?
O3 Ti1 O4 99.1(2) . . ?
O3 Ti1 O18 100.6(2) . . ?
O3 Ti1 O20 104.9(2) . . ?
O3 Ti1 N1 160.9(2) . . ?
O4 Ti1 Ti2 44.18(13) . . ?
O4 Ti1 Ti7 114.51(13) . . ?
O4 Ti1 O18 148.04(19) . . ?
O4 Ti1 O20 75.93(18) . . ?
O4 Ti1 N1 78.8(2) . . ?
O18 Ti1 Ti2 104.16(13) . . ?
O18 Ti1 Ti7 37.41(12) . . ?
O18 Ti1 N1 90.2(2) . . ?
O20 Ti1 Ti2 34.07(12) . . ?
O20 Ti1 Ti7 38.59(13) . . ?
O20 Ti1 O18 74.82(18) . . ?
O20 Ti1 N1 93.08(19) . . ?
N1 Ti1 Ti2 76.05(13) . . ?
N1 Ti1 Ti7 99.25(16) . . ?
Ti1 Ti2 Ti3 129.30(6) . . ?
O1 Ti2 Ti1 81.46(12) . . ?
O1 Ti2 Ti3 123.59(14) . . ?
O1 Ti2 O4 85.70(18) . . ?
O1 Ti2 O6 86.74(19) . . ?
O4 Ti2 Ti1 39.08(13) . . ?
O4 Ti2 Ti3 94.78(13) . . ?
O5 Ti2 Ti1 104.16(16) . . ?
O5 Ti2 Ti3 39.71(15) . . ?
O5 Ti2 O1 161.4(2) . . ?
O5 Ti2 O4 87.9(2) . . ?
O5 Ti2 O6 75.5(2) . . ?
O6 Ti2 Ti1 125.38(15) . . ?
O6 Ti2 Ti3 37.21(14) . . ?
O6 Ti2 O4 87.16(19) . . ?
O20 Ti2 Ti1 37.29(13) . . ?
O20 Ti2 Ti3 138.10(15) . . ?
O20 Ti2 O1 96.26(19) . . ?
O20 Ti2 O4 74.09(18) . . ?
O20 Ti2 O5 98.7(2) . . ?
O20 Ti2 O6 160.7(2) . . ?
O20 Ti2 O21 98.53(19) . . ?
O21 Ti2 Ti1 132.70(14) . . ?
O21 Ti2 Ti3 93.45(14) . . ?
O21 Ti2 O1 91.2(2) . . ?
O21 Ti2 O4 171.59(19) . . ?
O21 Ti2 O5 97.4(2) . . ?
O21 Ti2 O6 100.48(19) . . ?
Ti4 Ti3 Ti2 100.00(5) . . ?
O5 Ti3 Ti2 36.50(15) . . ?
O5 Ti3 Ti4 87.19(15) . . ?
O6 Ti3 Ti2 37.59(13) . . ?
O6 Ti3 Ti4 121.04(16) . . ?
O6 Ti3 O5 72.75(19) . . ?
O6 Ti3 O23 85.3(2) . . ?
O7 Ti3 Ti2 104.78(19) . . ?
O7 Ti3 Ti4 132.2(2) . . ?
O7 Ti3 O5 89.2(3) . . ?
O7 Ti3 O6 103.0(2) . . ?
O7 Ti3 O9 95.2(3) . . ?
O7 Ti3 O23 166.3(3) . . ?
O8 Ti3 Ti2 131.7(2) . . ?
O8 Ti3 Ti4 97.0(2) . . ?
O8 Ti3 O5 168.2(3) . . ?
O8 Ti3 O6 95.7(2) . . ?
O8 Ti3 O7 96.1(3) . . ?
O8 Ti3 O9 98.5(3) . . ?
O8 Ti3 O23 93.9(3) . . ?
O9 Ti3 Ti2 121.74(17) . . ?
O9 Ti3 Ti4 37.43(17) . . ?
O9 Ti3 O5 91.5(2) . . ?
O9 Ti3 O6 155.5(2) . . ?
O9 Ti3 O23 74.0(2) . . ?
O23 Ti3 Ti2 75.11(13) . . ?
O23 Ti3 Ti4 36.60(14) . . ?
O23 Ti3 O5 82.9(2) . . ?
Ti5 Ti4 Ti3 76.13(5) . . ?
O9 Ti4 Ti3 37.14(15) . . ?
O9 Ti4 Ti5 111.36(15) . . ?
O10 Ti4 Ti3 121.4(3) . . ?
O10 Ti4 Ti5 126.0(3) . . ?
O10 Ti4 O9 90.3(3) . . ?
O10 Ti4 O23 144.6(4) . . ?
O10 Ti4 O24 96.2(4) . . ?
O11 Ti4 Ti3 110.1(4) . . ?
O11 Ti4 Ti5 112.0(4) . . ?
O11 Ti4 O9 105.8(4) . . ?
O11 Ti4 O10 107.9(5) . . ?
O11 Ti4 O23 107.0(4) . . ?
O11 Ti4 O24 106.9(4) . . ?
O23 Ti4 Ti3 37.80(16) . . ?
O23 Ti4 Ti5 40.57(16) . . ?
O23 Ti4 O9 74.9(2) . . ?
O24 Ti4 Ti3 112.92(16) . . ?
O24 Ti4 Ti5 38.23(16) . . ?
O24 Ti4 O9 142.7(2) . . ?
O24 Ti4 O23 78.8(2) . . ?
Ti4 Ti5 Ti6 143.74(6) . . ?
O12 Ti5 Ti4 111.9(2) . . ?
O12 Ti5 Ti6 103.7(2) . . ?
O12 Ti5 O13 98.6(3) . . ?
O12 Ti5 O21 115.8(2) . . ?
O12 Ti5 O23 102.1(3) . . ?
O12 Ti5 O24 110.2(3) . . ?
O13 Ti5 Ti4 127.38(19) . . ?
O13 Ti5 Ti6 36.21(15) . . ?
O21 Ti5 Ti4 121.12(15) . . ?
O21 Ti5 Ti6 41.80(14) . . ?
O21 Ti5 O13 76.7(2) . . ?
O23 Ti5 Ti4 43.47(14) . . ?
O23 Ti5 Ti6 134.88(14) . . ?
O23 Ti5 O13 159.2(2) . . ?
O23 Ti5 O21 93.5(2) . . ?
O24 Ti5 Ti4 39.5(2) . . ?
O24 Ti5 Ti6 120.6(2) . . ?
O24 Ti5 O13 90.6(3) . . ?
O24 Ti5 O21 133.5(2) . . ?
O24 Ti5 O23 83.0(3) . . ?
Ti5 Ti6 Ti7 113.50(5) . . ?
O13 Ti6 Ti5 36.82(17) . . ?
O13 Ti6 Ti7 125.82(19) . . ?
O13 Ti6 O21 72.1(2) . . ?
O13 Ti6 O22 91.8(2) . . ?
O14 Ti6 Ti5 88.0(2) . . ?
O14 Ti6 Ti7 131.72(19) . . ?
O14 Ti6 O13 97.7(3) . . ?
O14 Ti6 O15 97.8(3) . . ?
O14 Ti6 O16 94.9(2) . . ?
O14 Ti6 O21 90.7(2) . . ?
O14 Ti6 O22 165.7(2) . . ?
O15 Ti6 Ti5 129.1(2) . . ?
O15 Ti6 Ti7 99.7(2) . . ?
O15 Ti6 O13 92.5(3) . . ?
O15 Ti6 O16 99.1(2) . . ?
O15 Ti6 O21 163.3(2) . . ?
O15 Ti6 O22 92.3(3) . . ?
O16 Ti6 Ti5 130.91(15) . . ?
O16 Ti6 Ti7 38.02(14) . . ?
O16 Ti6 O13 161.5(2) . . ?
O16 Ti6 O21 94.45(18) . . ?
O16 Ti6 O22 73.46(19) . . ?
O21 Ti6 Ti5 36.46(10) . . ?
O21 Ti6 Ti7 84.99(12) . . ?
O22 Ti6 Ti5 93.39(15) . . ?
O22 Ti6 Ti7 35.61(13) . . ?
O22 Ti6 O21 82.18(19) . . ?
Ti1 Ti7 Ti6 109.98(5) . . ?
O16 Ti7 Ti1 93.79(13) . . ?
O16 Ti7 Ti6 35.46(12) . . ?
O16 Ti7 O20 81.67(18) . . ?
O17 Ti7 Ti1 131.5(2) . . ?
O17 Ti7 Ti6 101.3(2) . . ?
O17 Ti7 O16 90.8(2) . . ?
O17 Ti7 O18 94.7(2) . . ?
O17 Ti7 O20 163.9(2) . . ?
O17 Ti7 O22 103.5(2) . . ?
O18 Ti7 Ti1 36.85(14) . . ?
O18 Ti7 Ti6 125.72(14) . . ?
O18 Ti7 O16 93.65(18) . . ?
O18 Ti7 O20 71.79(17) . . ?
O19 Ti7 Ti1 89.3(2) . . ?
O19 Ti7 Ti6 132.3(2) . . ?
O19 Ti7 O16 167.4(3) . . ?
O19 Ti7 O17 96.3(3) . . ?
O19 Ti7 O18 96.1(3) . . ?
O19 Ti7 O20 93.8(3) . . ?
O19 Ti7 O22 95.1(3) . . ?
O20 Ti7 Ti1 36.06(11) . . ?
O20 Ti7 Ti6 80.77(12) . . ?
O22 Ti7 Ti1 124.07(15) . . ?
O22 Ti7 Ti6 37.80(15) . . ?
O22 Ti7 O16 73.08(19) . . ?
O22 Ti7 O18 157.48(19) . . ?
O22 Ti7 O20 88.02(18) . . ?
C1 O1 Ti2 132.6(5) . . ?
C6 O2 Ti1 121.6(5) . . ?
C10 O3 Ti1 142.3(9) . . ?
C10A O3 Ti1 151(3) . . ?
Ti1 O4 Ti2 96.74(19) . . ?
C12 O4 Ti1 130.2(5) . . ?
C12 O4 Ti2 127.7(5) . . ?
Ti2 O5 Ti3 103.8(2) . . ?
C16 O5 Ti2 122.8(5) . . ?
C16 O5 Ti3 127.2(5) . . ?
Ti3 O6 Ti2 105.2(2) . . ?
C14 O6 Ti2 131.0(6) . . ?
C14 O6 Ti3 123.8(6) . . ?
C14A O6 Ti2 116.9(19) . . ?
C14A O6 Ti3 116.2(19) . . ?
C19 O7 Ti3 145.0(12) . . ?
C46 O7 Ti3 134.1(10) . . ?
C20 O8 Ti3 149.6(9) . . ?
C48 O8 Ti3 164.9(14) . . ?
Ti3 O9 Ti4 105.4(3) . . ?
C22 O9 Ti3 129.2(6) . . ?
C22 O9 Ti4 124.8(5) . . ?
C26 O10 Ti4 143.5(15) . . ?
C26A O10 Ti4 155(3) . . ?
C24 O11 Ti4 143.3(10) . . ?
C28 O12 Ti5 134.1(10) . . ?
C28A O12 Ti5 140.0(13) . . ?
Ti6 O13 Ti5 107.0(2) . . ?
C30 O13 Ti5 123.8(8) . . ?
C30 O13 Ti6 129.2(8) . . ?
C30A O13 Ti5 115.7(11) . . ?
C30A O13 Ti6 124.1(12) . . ?
C32 O14 Ti6 157.3(10) . . ?
C32A O14 Ti6 154.0(11) . . ?
C34 O15 Ti6 149.3(10) . . ?
C34A O15 Ti6 145.9(11) . . ?
Ti6 O16 Ti7 106.5(2) . . ?
C38 O16 Ti6 127.2(5) . . ?
C38 O16 Ti7 125.6(4) . . ?
C40 O17 Ti7 137.6(10) . . ?
C40A O17 Ti7 141.5(10) . . ?
Ti1 O18 Ti7 105.73(19) . . ?
C42 O18 Ti1 122.7(4) . . ?
C42 O18 Ti7 123.0(5) . . ?
C44 O19 Ti7 166.0(6) . . ?
Ti1 O20 Ti7 105.35(18) . . ?
Ti2 O20 Ti1 108.6(2) . . ?
Ti2 O20 Ti7 140.9(2) . . ?
Ti2 O21 Ti5 131.0(3) . . ?
Ti2 O21 Ti6 126.8(2) . . ?
Ti5 O21 Ti6 101.74(19) . . ?
Ti7 O22 Ti6 106.6(2) . . ?
C36 O22 Ti6 126.9(7) . . ?
C36 O22 Ti7 124.0(7) . . ?
C36A O22 Ti6 123.3(15) . . ?
C36A O22 Ti7 119.3(14) . . ?
Ti4 O23 Ti3 105.6(3) . . ?
Ti5 O23 Ti3 147.0(2) . . ?
Ti5 O23 Ti4 96.0(2) . . ?
Ti5 O24 Ti4 102.3(3) . . ?
C1 N1 Ti1 128.7(5) . . ?
C1 N1 C5 119.0(6) . . ?
C5 N1 Ti1 112.3(5) . . ?
O1 C1 N1 120.4(7) . . ?
O1 C1 C2 120.5(7) . . ?
N1 C1 C2 119.1(7) . . ?
C1 C2 H2 119.1 . . ?
C3 C2 C1 121.8(8) . . ?
C3 C2 H2 119.1 . . ?
C2 C3 H3 119.7 . . ?
C2 C3 C4 120.6(8) . . ?
C4 C3 H3 119.7 . . ?
C3 C4 C5 115.6(7) . . ?
C3 C4 C9 128.2(8) . . ?
C9 C4 C5 116.2(8) . . ?
N1 C5 C4 123.8(7) . . ?
N1 C5 C6 113.5(7) . . ?
C6 C5 C4 122.6(7) . . ?
O2 C6 C5 116.0(7) . . ?
O2 C6 C7 125.0(8) . . ?
C7 C6 C5 119.0(8) . . ?
C6 C7 H7 120.5 . . ?
C8 C7 C6 118.9(9) . . ?
C8 C7 H7 120.5 . . ?
C7 C8 H8 118.5 . . ?
C9 C8 C7 123.0(8) . . ?
C9 C8 H8 118.5 . . ?
C4 C9 H9 119.9 . . ?
C8 C9 C4 120.2(8) . . ?
C8 C9 H9 119.9 . . ?
O3 C10 H10A 110.3 . . ?
O3 C10 H10B 110.3 . . ?
O3 C10 C11 107.0(14) . . ?
H10A C10 H10B 108.6 . . ?
C11 C10 H10A 110.3 . . ?
C11 C10 H10B 110.3 . . ?
O3 C10A H10C 110.9 . . ?
O3 C10A H10D 110.9 . . ?
O3 C10A C11A 104(4) . . ?
H10C C10A H10D 108.9 . . ?
C11A C10A H10C 110.9 . . ?
C11A C10A H10D 110.9 . . ?
C10 C11 H11A 109.5 . . ?
C10 C11 H11B 109.5 . . ?
C10 C11 H11C 109.5 . . ?
H11A C11 H11B 109.5 . . ?
H11A C11 H11C 109.5 . . ?
H11B C11 H11C 109.5 . . ?
C10A C11A H11D 109.5 . . ?
C10A C11A H11E 109.5 . . ?
C10A C11A H11F 109.5 . . ?
H11D C11A H11E 109.5 . . ?
H11D C11A H11F 109.5 . . ?
H11E C11A H11F 109.5 . . ?
O4 C12 H12A 108.1 . . ?
O4 C12 H12B 108.1 . . ?
O4 C12 C13 116.6(8) . . ?
H12A C12 H12B 107.3 . . ?
C13 C12 H12A 108.1 . . ?
C13 C12 H12B 108.1 . . ?
C12 C13 H13A 109.5 . . ?
C12 C13 H13B 109.5 . . ?
C12 C13 H13C 109.5 . . ?
H13A C13 H13B 109.5 . . ?
H13A C13 H13C 109.5 . . ?
H13B C13 H13C 109.5 . . ?
O6 C14 H14A 110.7 . . ?
O6 C14 H14B 110.7 . . ?
O6 C14 C15 105.1(11) . . ?
H14A C14 H14B 108.8 . . ?
C15 C14 H14A 110.7 . . ?
C15 C14 H14B 110.7 . . ?
O6 C14A H14C 109.8 . . ?
O6 C14A H14D 109.8 . . ?
H14C C14A H14D 108.3 . . ?
C15A C14A O6 109(4) . . ?
C15A C14A H14C 109.8 . . ?
C15A C14A H14D 109.8 . . ?
C14 C15 H15A 109.5 . . ?
C14 C15 H15B 109.5 . . ?
C14 C15 H15C 109.5 . . ?
H15A C15 H15B 109.5 . . ?
H15A C15 H15C 109.5 . . ?
H15B C15 H15C 109.5 . . ?
C14A C15A H15D 109.5 . . ?
C14A C15A H15E 109.5 . . ?
C14A C15A H15F 109.5 . . ?
H15D C15A H15E 109.5 . . ?
H15D C15A H15F 109.5 . . ?
H15E C15A H15F 109.5 . . ?
O5 C16 H16A 108.3 . . ?
O5 C16 H16B 108.3 . . ?
O5 C16 C17 116.0(8) . . ?
H16A C16 H16B 107.4 . . ?
C17 C16 H16A 108.3 . . ?
C17 C16 H16B 108.3 . . ?
C16 C17 H17A 109.5 . . ?
C16 C17 H17B 109.5 . . ?
C16 C17 H17C 109.5 . . ?
H17A C17 H17B 109.5 . . ?
H17A C17 H17C 109.5 . . ?
H17B C17 H17C 109.5 . . ?
H18A C18 H18B 109.5 . . ?
H18A C18 H18C 109.5 . . ?
H18B C18 H18C 109.5 . . ?
C19 C18 H18A 109.5 . . ?
C19 C18 H18B 109.5 . . ?
C19 C18 H18C 109.5 . . ?
O7 C19 C18 106(2) . . ?
O7 C19 H19A 110.5 . . ?
O7 C19 H19B 110.5 . . ?
C18 C19 H19A 110.5 . . ?
C18 C19 H19B 110.5 . . ?
H19A C19 H19B 108.7 . . ?
O8 C20 H20A 110.6 . . ?
O8 C20 H20B 110.6 . . ?
O8 C20 C21 105.8(15) . . ?
H20A C20 H20B 108.7 . . ?
C21 C20 H20A 110.6 . . ?
C21 C20 H20B 110.6 . . ?
C20 C21 H21A 109.5 . . ?
C20 C21 H21B 109.5 . . ?
C20 C21 H21C 109.5 . . ?
H21A C21 H21B 109.5 . . ?
H21A C21 H21C 109.5 . . ?
H21B C21 H21C 109.5 . . ?
O9 C22 H22A 109.5 . . ?
O9 C22 H22B 109.5 . . ?
O9 C22 C23 110.6(9) . . ?
H22A C22 H22B 108.1 . . ?
C23 C22 H22A 109.5 . . ?
C23 C22 H22B 109.5 . . ?
C22 C23 H23A 109.5 . . ?
C22 C23 H23B 109.5 . . ?
C22 C23 H23C 109.5 . . ?
H23A C23 H23B 109.5 . . ?
H23A C23 H23C 109.5 . . ?
H23B C23 H23C 109.5 . . ?
O11 C24 H24A 111.6 . . ?
O11 C24 H24B 111.6 . . ?
O11 C24 C25 100.9(12) . . ?
H24A C24 H24B 109.4 . . ?
C25 C24 H24A 111.6 . . ?
C25 C24 H24B 111.6 . . ?
C24 C25 H25A 109.5 . . ?
C24 C25 H25B 109.5 . . ?
C24 C25 H25C 109.5 . . ?
H25A C25 H25B 109.5 . . ?
H25A C25 H25C 109.5 . . ?
H25B C25 H25C 109.5 . . ?
O10 C26 H26A 109.9 . . ?
O10 C26 H26B 109.9 . . ?
O10 C26 C27 108.8(19) . . ?
H26A C26 H26B 108.3 . . ?
C27 C26 H26A 109.9 . . ?
C27 C26 H26B 109.9 . . ?
O10 C26A H26C 111.3 . . ?
O10 C26A H26D 111.3 . . ?
H26C C26A H26D 109.2 . . ?
C27A C26A O10 102(2) . . ?
C27A C26A H26C 111.3 . . ?
C27A C26A H26D 111.3 . . ?
C26 C27 H27A 109.5 . . ?
C26 C27 H27B 109.5 . . ?
C26 C27 H27C 109.5 . . ?
H27A C27 H27B 109.5 . . ?
H27A C27 H27C 109.5 . . ?
H27B C27 H27C 109.5 . . ?
C26A C27A H27D 109.5 . . ?
C26A C27A H27E 109.5 . . ?
C26A C27A H27F 109.5 . . ?
H27D C27A H27E 109.5 . . ?
H27D C27A H27F 109.5 . . ?
H27E C27A H27F 109.5 . . ?
O12 C28 H28A 110.5 . . ?
O12 C28 H28B 110.5 . . ?
O12 C28 C29 106(2) . . ?
H28A C28 H28B 108.7 . . ?
C29 C28 H28A 110.5 . . ?
C29 C28 H28B 110.5 . . ?
O12 C28A H28C 111.1 . . ?
O12 C28A H28D 111.1 . . ?
O12 C28A C29A 103(2) . . ?
H28C C28A H28D 109.1 . . ?
C29A C28A H28C 111.1 . . ?
C29A C28A H28D 111.1 . . ?
C28 C29 H29A 109.5 . . ?
C28 C29 H29B 109.5 . . ?
C28 C29 H29C 109.5 . . ?
H29A C29 H29B 109.5 . . ?
H29A C29 H29C 109.5 . . ?
H29B C29 H29C 109.5 . . ?
C28A C29A H29D 109.5 . . ?
C28A C29A H29E 109.5 . . ?
C28A C29A H29F 109.5 . . ?
H29D C29A H29E 109.5 . . ?
H29D C29A H29F 109.5 . . ?
H29E C29A H29F 109.5 . . ?
O13 C30 H30A 110.2 . . ?
O13 C30 H30B 110.2 . . ?
O13 C30 C31 107.4(11) . . ?
H30A C30 H30B 108.5 . . ?
C31 C30 H30A 110.2 . . ?
C31 C30 H30B 110.2 . . ?
O13 C30A H30C 111.7 . . ?
O13 C30A H30D 111.7 . . ?
H30C C30A H30D 109.5 . . ?
C31A C30A O13 100(2) . . ?
C31A C30A H30C 111.7 . . ?
C31A C30A H30D 111.7 . . ?
C30 C31 H31A 109.5 . . ?
C30 C31 H31B 109.5 . . ?
C30 C31 H31C 109.5 . . ?
H31A C31 H31B 109.5 . . ?
H31A C31 H31C 109.5 . . ?
H31B C31 H31C 109.5 . . ?
C30A C31A H31D 109.5 . . ?
C30A C31A H31E 109.5 . . ?
C30A C31A H31F 109.5 . . ?
H31D C31A H31E 109.5 . . ?
H31D C31A H31F 109.5 . . ?
H31E C31A H31F 109.5 . . ?
O14 C32 H32A 109.2 . . ?
O14 C32 H32B 109.2 . . ?
O14 C32 C33 112(2) . . ?
H32A C32 H32B 107.9 . . ?
C33 C32 H32A 109.2 . . ?
C33 C32 H32B 109.2 . . ?
O14 C32A H32C 109.2 . . ?
O14 C32A H32D 109.2 . . ?
O14 C32A C33A 112(2) . . ?
H32C C32A H32D 107.9 . . ?
C33A C32A H32C 109.2 . . ?
C33A C32A H32D 109.2 . . ?
C32 C33 H33A 109.5 . . ?
C32 C33 H33B 109.5 . . ?
C32 C33 H33C 109.5 . . ?
H33A C33 H33B 109.5 . . ?
H33A C33 H33C 109.5 . . ?
H33B C33 H33C 109.5 . . ?
C32A C33A H33D 109.5 . . ?
C32A C33A H33E 109.5 . . ?
C32A C33A H33F 109.5 . . ?
H33D C33A H33E 109.5 . . ?
H33D C33A H33F 109.5 . . ?
H33E C33A H33F 109.5 . . ?
O15 C34 H34A 109.6 . . ?
O15 C34 H34B 109.6 . . ?
O15 C34 C35 110.1(16) . . ?
H34A C34 H34B 108.2 . . ?
C35 C34 H34A 109.6 . . ?
C35 C34 H34B 109.6 . . ?
O15 C34A H34C 108.7 . . ?
O15 C34A H34D 108.7 . . ?
O15 C34A C35A 114(2) . . ?
H34C C34A H34D 107.6 . . ?
C35A C34A H34C 108.7 . . ?
C35A C34A H34D 108.7 . . ?
C34 C35 H35A 109.5 . . ?
C34 C35 H35B 109.5 . . ?
C34 C35 H35C 109.5 . . ?
H35A C35 H35B 109.5 . . ?
H35A C35 H35C 109.5 . . ?
H35B C35 H35C 109.5 . . ?
C34A C35A H35D 109.5 . . ?
C34A C35A H35E 109.5 . . ?
C34A C35A H35F 109.5 . . ?
H35D C35A H35E 109.5 . . ?
H35D C35A H35F 109.5 . . ?
H35E C35A H35F 109.5 . . ?
O22 C36 H36A 110.3 . . ?
O22 C36 H36B 110.3 . . ?
O22 C36 C37 106.9(14) . . ?
H36A C36 H36B 108.6 . . ?
C37 C36 H36A 110.3 . . ?
C37 C36 H36B 110.3 . . ?
O22 C36A H36C 109.3 . . ?
O22 C36A H36D 109.3 . . ?
O22 C36A C37A 112(3) . . ?
H36C C36A H36D 107.9 . . ?
C37A C36A H36C 109.3 . . ?
C37A C36A H36D 109.3 . . ?
C36 C37 H37A 109.5 . . ?
C36 C37 H37B 109.5 . . ?
C36 C37 H37C 109.5 . . ?
H37A C37 H37B 109.5 . . ?
H37A C37 H37C 109.5 . . ?
H37B C37 H37C 109.5 . . ?
C36A C37A H37D 109.5 . . ?
C36A C37A H37E 109.5 . . ?
C36A C37A H37F 109.5 . . ?
H37D C37A H37E 109.5 . . ?
H37D C37A H37F 109.5 . . ?
H37E C37A H37F 109.5 . . ?
O16 C38 H38A 109.4 . . ?
O16 C38 H38B 109.4 . . ?
O16 C38 C39 111.3(6) . . ?
H38A C38 H38B 108.0 . . ?
C39 C38 H38A 109.4 . . ?
C39 C38 H38B 109.4 . . ?
C38 C39 H39A 109.5 . . ?
C38 C39 H39B 109.5 . . ?
C38 C39 H39C 109.5 . . ?
H39A C39 H39B 109.5 . . ?
H39A C39 H39C 109.5 . . ?
H39B C39 H39C 109.5 . . ?
O17 C40 H40A 110.6 . . ?
O17 C40 H40B 110.6 . . ?
O17 C40 C41 106(2) . . ?
H40A C40 H40B 108.7 . . ?
C41 C40 H40A 110.6 . . ?
C41 C40 H40B 110.6 . . ?
O17 C40A H40C 108.9 . . ?
O17 C40A H40D 108.9 . . ?
O17 C40A C41A 113.4(17) . . ?
H40C C40A H40D 107.7 . . ?
C41A C40A H40C 108.9 . . ?
C41A C40A H40D 108.9 . . ?
C40 C41 H41A 109.5 . . ?
C40 C41 H41B 109.5 . . ?
C40 C41 H41C 109.5 . . ?
H41A C41 H41B 109.5 . . ?
H41A C41 H41C 109.5 . . ?
H41B C41 H41C 109.5 . . ?
C40A C41A H41D 109.5 . . ?
C40A C41A H41E 109.5 . . ?
C40A C41A H41F 109.5 . . ?
H41D C41A H41E 109.5 . . ?
H41D C41A H41F 109.5 . . ?
H41E C41A H41F 109.5 . . ?
O18 C42 H42A 110.2 . . ?
O18 C42 H42B 110.2 . . ?
O18 C42 C43 107.5(6) . . ?
H42A C42 H42B 108.5 . . ?
C43 C42 H42A 110.2 . . ?
C43 C42 H42B 110.2 . . ?
C42 C43 H43A 109.5 . . ?
C42 C43 H43B 109.5 . . ?
C42 C43 H43C 109.5 . . ?
H43A C43 H43B 109.5 . . ?
H43A C43 H43C 109.5 . . ?
H43B C43 H43C 109.5 . . ?
O19 C44 H44A 109.5 . . ?
O19 C44 H44B 109.5 . . ?
H44A C44 H44B 108.1 . . ?
C45 C44 O19 110.7(9) . . ?
C45 C44 H44A 109.5 . . ?
C45 C44 H44B 109.5 . . ?
C44 C45 H45A 109.5 . . ?
C44 C45 H45B 109.5 . . ?
C44 C45 H45C 109.5 . . ?
H45A C45 H45B 109.5 . . ?
H45A C45 H45C 109.5 . . ?
H45B C45 H45C 109.5 . . ?
O7 C46 H46A 110.0 . . ?
O7 C46 H46B 110.0 . . ?
O7 C46 C47 108(2) . . ?
H46A C46 H46B 108.4 . . ?
C47 C46 H46A 110.0 . . ?
C47 C46 H46B 110.0 . . ?
C46 C47 H47A 109.5 . . ?
C46 C47 H47B 109.5 . . ?
C46 C47 H47C 109.5 . . ?
H47A C47 H47B 109.5 . . ?
H47A C47 H47C 109.5 . . ?
H47B C47 H47C 109.5 . . ?
O8 C48 H48A 112.5 . . ?
O8 C48 H48B 112.5 . . ?
O8 C48 C49 96(3) . . ?
H48A C48 H48B 110.0 . . ?
C49 C48 H48A 112.5 . . ?
C49 C48 H48B 112.5 . . ?
C48 C49 H49A 109.5 . . ?
C48 C49 H49B 109.5 . . ?
C48 C49 H49C 109.5 . . ?
H49A C49 H49B 109.5 . . ?
H49A C49 H49C 109.5 . . ?
H49B C49 H49C 109.5 . . ?

loop_
_geom_bond_atom_site_label_1
_geom_bond_atom_site_label_2
_geom_bond_distance
_geom_bond_site_symmetry_2
_geom_bond_publ_flag
Ti1 Ti2 3.0785(15) . ?
Ti1 Ti7 3.2247(19) . ?
Ti1 O2 1.934(5) . ?
Ti1 O3 1.774(5) . ?
Ti1 O4 1.954(5) . ?
Ti1 O18 2.009(5) . ?
Ti1 O20 1.969(4) . ?
Ti1 N1 2.195(6) . ?
Ti2 Ti3 3.1961(17) . ?
Ti2 O1 2.000(5) . ?
Ti2 O4 2.160(4) . ?
Ti2 O5 1.957(5) . ?
Ti2 O6 2.020(4) . ?
Ti2 O20 1.820(4) . ?
Ti2 O21 1.846(4) . ?
Ti3 Ti4 3.192(2) . ?
Ti3 O5 2.103(5) . ?
Ti3 O6 2.003(5) . ?
Ti3 O7 1.806(6) . ?
Ti3 O8 1.773(6) . ?
Ti3 O9 1.999(5) . ?
Ti3 O23 2.031(5) . ?
Ti4 Ti5 2.857(2) . ?
Ti4 O9 2.013(6) . ?
Ti4 O10 1.772(9) . ?
Ti4 O11 1.761(8) . ?
Ti4 O23 1.976(5) . ?
Ti4 O24 1.859(7) . ?
Ti5 Ti6 3.2298(19) . ?
Ti5 O12 1.788(6) . ?
Ti5 O13 2.024(6) . ?
Ti5 O21 1.960(4) . ?
Ti5 O23 1.868(5) . ?
Ti5 O24 1.809(5) . ?
Ti6 Ti7 3.2435(18) . ?
Ti6 O13 1.995(6) . ?
Ti6 O14 1.764(6) . ?
Ti6 O15 1.793(6) . ?
Ti6 O16 1.963(4) . ?
Ti6 O21 2.199(5) . ?
Ti6 O22 2.074(5) . ?
Ti7 O16 2.084(5) . ?
Ti7 O17 1.791(6) . ?
Ti7 O18 2.035(4) . ?
Ti7 O19 1.755(7) . ?
Ti7 O20 2.086(5) . ?
Ti7 O22 1.971(5) . ?
O1 C1 1.267(8) . ?
O2 C6 1.344(9) . ?
O3 C10 1.450(18) . ?
O3 C10A 1.40(5) . ?
O4 C12 1.390(10) . ?
O5 C16 1.430(10) . ?
O6 C14 1.451(13) . ?
O6 C14A 1.65(6) . ?
O7 C19 1.48(3) . ?
O7 C46 1.41(3) . ?
O8 C20 1.334(16) . ?
O8 C48 1.55(4) . ?
O9 C22 1.452(11) . ?
O10 C26 1.35(3) . ?
O10 C26A 1.65(5) . ?
O11 C24 1.431(13) . ?
O12 C28 1.39(3) . ?
O12 C28A 1.46(3) . ?
O13 C30 1.429(9) . ?
O13 C30A 1.54(3) . ?
O14 C32 1.35(3) . ?
O14 C32A 1.41(3) . ?
O15 C34 1.319(19) . ?
O15 C34A 1.30(2) . ?
O16 C38 1.416(8) . ?
O17 C40 1.46(3) . ?
O17 C40A 1.400(19) . ?
O18 C42 1.464(7) . ?
O19 C44 1.487(8) . ?
O22 C36 1.413(16) . ?
O22 C36A 1.46(4) . ?
N1 C1 1.343(9) . ?
N1 C5 1.381(8) . ?
C1 C2 1.428(11) . ?
C2 H2 0.9300 . ?
C2 C3 1.352(10) . ?
C3 H3 0.9300 . ?
C3 C4 1.408(12) . ?
C4 C5 1.413(11) . ?
C4 C9 1.411(10) . ?
C5 C6 1.393(11) . ?
C6 C7 1.381(11) . ?
C7 H7 0.9300 . ?
C7 C8 1.374(12) . ?
C8 H8 0.9300 . ?
C8 C9 1.363(12) . ?
C9 H9 0.9300 . ?
C10 H10A 0.9700 . ?
C10 H10B 0.9700 . ?
C10 C11 1.546(7) . ?
C10A H10C 0.9700 . ?
C10A H10D 0.9700 . ?
C10A C11A 1.547(10) . ?
C11 H11A 0.9600 . ?
C11 H11B 0.9600 . ?
C11 H11C 0.9600 . ?
C11A H11D 0.9600 . ?
C11A H11E 0.9600 . ?
C11A H11F 0.9600 . ?
C12 H12A 0.9700 . ?
C12 H12B 0.9700 . ?
C12 C13 1.496(8) . ?
C13 H13A 0.9600 . ?
C13 H13B 0.9600 . ?
C13 H13C 0.9600 . ?
C14 H14A 0.9700 . ?
C14 H14B 0.9700 . ?
C14 C15 1.546(7) . ?
C14A H14C 0.9700 . ?
C14A H14D 0.9700 . ?
C14A C15A 1.547(10) . ?
C15 H15A 0.9600 . ?
C15 H15B 0.9600 . ?
C15 H15C 0.9600 . ?
C15A H15D 0.9600 . ?
C15A H15E 0.9600 . ?
C15A H15F 0.9600 . ?
C16 H16A 0.9700 . ?
C16 H16B 0.9700 . ?
C16 C17 1.454(8) . ?
C17 H17A 0.9600 . ?
C17 H17B 0.9600 . ?
C17 H17C 0.9600 . ?
C18 H18A 0.9600 . ?
C18 H18B 0.9600 . ?
C18 H18C 0.9600 . ?
C18 C19 1.544(7) . ?
C19 H19A 0.9700 . ?
C19 H19B 0.9700 . ?
C20 H20A 0.9700 . ?
C20 H20B 0.9700 . ?
C20 C21 1.550(7) . ?
C21 H21A 0.9600 . ?
C21 H21B 0.9600 . ?
C21 H21C 0.9600 . ?
C22 H22A 0.9700 . ?
C22 H22B 0.9700 . ?
C22 C23 1.516(8) . ?
C23 H23A 0.9600 . ?
C23 H23B 0.9600 . ?
C23 H23C 0.9600 . ?
C24 H24A 0.9700 . ?
C24 H24B 0.9700 . ?
C24 C25 1.546(9) . ?
C25 H25A 0.9600 . ?
C25 H25B 0.9600 . ?
C25 H25C 0.9600 . ?
C26 H26A 0.9700 . ?
C26 H26B 0.9700 . ?
C26 C27 1.542(7) . ?
C26A H26C 0.9700 . ?
C26A H26D 0.9700 . ?
C26A C27A 1.550(10) . ?
C27 H27A 0.9600 . ?
C27 H27B 0.9600 . ?
C27 H27C 0.9600 . ?
C27A H27D 0.9600 . ?
C27A H27E 0.9600 . ?
C27A H27F 0.9600 . ?
C28 H28A 0.9700 . ?
C28 H28B 0.9700 . ?
C28 C29 1.547(7) . ?
C28A H28C 0.9700 . ?
C28A H28D 0.9700 . ?
C28A C29A 1.544(10) . ?
C29 H29A 0.9600 . ?
C29 H29B 0.9600 . ?
C29 H29C 0.9600 . ?
C29A H29D 0.9600 . ?
C29A H29E 0.9600 . ?
C29A H29F 0.9600 . ?
C30 H30A 0.9700 . ?
C30 H30B 0.9700 . ?
C30 C31 1.543(9) . ?
C30A H30C 0.9700 . ?
C30A H30D 0.9700 . ?
C30A C31A 1.520(19) . ?
C31 H31A 0.9600 . ?
C31 H31B 0.9600 . ?
C31 H31C 0.9600 . ?
C31A H31D 0.9600 . ?
C31A H31E 0.9600 . ?
C31A H31F 0.9600 . ?
C32 H32A 0.9700 . ?
C32 H32B 0.9700 . ?
C32 C33 1.542(7) . ?
C32A H32C 0.9700 . ?
C32A H32D 0.9700 . ?
C32A C33A 1.536(10) . ?
C33 H33A 0.9600 . ?
C33 H33B 0.9600 . ?
C33 H33C 0.9600 . ?
C33A H33D 0.9600 . ?
C33A H33E 0.9600 . ?
C33A H33F 0.9600 . ?
C34 H34A 0.9700 . ?
C34 H34B 0.9700 . ?
C34 C35 1.551(7) . ?
C34A H34C 0.9700 . ?
C34A H34D 0.9700 . ?
C34A C35A 1.549(10) . ?
C35 H35A 0.9600 . ?
C35 H35B 0.9600 . ?
C35 H35C 0.9600 . ?
C35A H35D 0.9600 . ?
C35A H35E 0.9600 . ?
C35A H35F 0.9600 . ?
C36 H36A 0.9700 . ?
C36 H36B 0.9700 . ?
C36 C37 1.547(7) . ?
C36A H36C 0.9700 . ?
C36A H36D 0.9700 . ?
C36A C37A 1.544(10) . ?
C37 H37A 0.9600 . ?
C37 H37B 0.9600 . ?
C37 H37C 0.9600 . ?
C37A H37D 0.9600 . ?
C37A H37E 0.9600 . ?
C37A H37F 0.9600 . ?
C38 H38A 0.9700 . ?
C38 H38B 0.9700 . ?
C38 C39 1.526(8) . ?
C39 H39A 0.9600 . ?
C39 H39B 0.9600 . ?
C39 H39C 0.9600 . ?
C40 H40A 0.9700 . ?
C40 H40B 0.9700 . ?
C40 C41 1.526(9) . ?
C40A H40C 0.9700 . ?
C40A H40D 0.9700 . ?
C40A C41A 1.470(17) . ?
C41 H41A 0.9600 . ?
C41 H41B 0.9600 . ?
C41 H41C 0.9600 . ?
C41A H41D 0.9600 . ?
C41A H41E 0.9600 . ?
C41A H41F 0.9600 . ?
C42 H42A 0.9700 . ?
C42 H42B 0.9700 . ?
C42 C43 1.528(8) . ?
C43 H43A 0.9600 . ?
C43 H43B 0.9600 . ?
C43 H43C 0.9600 . ?
C44 H44A 0.9700 . ?
C44 H44B 0.9700 . ?
C44 C45 1.478(8) . ?
C45 H45A 0.9600 . ?
C45 H45B 0.9600 . ?
C45 H45C 0.9600 . ?
C46 H46A 0.9700 . ?
C46 H46B 0.9700 . ?
C46 C47 1.540(10) . ?
C47 H47A 0.9600 . ?
C47 H47B 0.9600 . ?
C47 H47C 0.9600 . ?
C48 H48A 0.9700 . ?
C48 H48B 0.9700 . ?
C48 C49 1.554(10) . ?
C49 H49A 0.9600 . ?
C49 H49B 0.9600 . ?
C49 H49C 0.9600 . ?

loop_
_geom_torsion_atom_site_label_1
_geom_torsion_atom_site_label_2
_geom_torsion_atom_site_label_3
_geom_torsion_atom_site_label_4
_geom_torsion
_geom_torsion_site_symmetry_1
_geom_torsion_site_symmetry_2
_geom_torsion_site_symmetry_3
_geom_torsion_site_symmetry_4
_geom_torsion_publ_flag
Ti1 Ti2 O20 Ti7 -149.0(5) . . . . ?
Ti1 Ti2 O21 Ti5 157.07(18) . . . . ?
Ti1 Ti2 O21 Ti6 -14.0(4) . . . . ?
Ti1 Ti7 O17 C40 133.0(18) . . . . ?
Ti1 Ti7 O17 C40A 78.3(16) . . . . ?
Ti1 Ti7 O19 C44 21(3) . . . . ?
Ti1 O2 C6 C5 10.6(10) . . . . ?
Ti1 O2 C6 C7 -171.7(7) . . . . ?
Ti1 O3 C10 C11 135.4(12) . . . . ?
Ti1 O3 C10A C11A -107(4) . . . . ?
Ti1 O4 C12 C13 -42.6(13) . . . . ?
Ti1 O18 C42 C43 -117.3(7) . . . . ?
Ti1 N1 C1 O1 1.7(11) . . . . ?
Ti1 N1 C1 C2 -178.7(5) . . . . ?
Ti1 N1 C5 C4 177.1(6) . . . . ?
Ti1 N1 C5 C6 -6.0(8) . . . . ?
Ti2 Ti1 O3 C10 -163.4(15) . . . . ?
Ti2 Ti1 O3 C10A -114(4) . . . . ?
Ti2 Ti3 O7 C19 172(2) . . . . ?
Ti2 Ti3 O7 C46 125.8(19) . . . . ?
Ti2 Ti3 O8 C20 92(2) . . . . ?
Ti2 Ti3 O8 C48 -8(6) . . . . ?
Ti2 O1 C1 N1 8.2(11) . . . . ?
Ti2 O1 C1 C2 -171.4(5) . . . . ?
Ti2 O4 C12 C13 169.5(8) . . . . ?
Ti2 O5 C16 C17 -137.2(7) . . . . ?
Ti2 O6 C14 C15 85.4(11) . . . . ?
Ti2 O6 C14A C15A -126(3) . . . . ?
Ti3 Ti2 O20 Ti1 -95.9(2) . . . . ?
Ti3 Ti2 O20 Ti7 115.2(3) . . . . ?
Ti3 Ti2 O21 Ti5 0.3(3) . . . . ?
Ti3 Ti2 O21 Ti6 -170.7(2) . . . . ?
Ti3 Ti4 O10 C26 -119(2) . . . . ?
Ti3 Ti4 O10 C26A -148(4) . . . . ?
Ti3 Ti4 O11 C24 175.9(16) . . . . ?
Ti3 Ti4 O24 Ti5 -16.8(3) . . . . ?
Ti3 O5 C16 C17 75.2(10) . . . . ?
Ti3 O6 C14 C15 -95.5(10) . . . . ?
Ti3 O6 C14A C15A 108(3) . . . . ?
Ti3 O7 C19 C18 -141.0(17) . . . . ?
Ti3 O7 C46 C47 176.4(17) . . . . ?
Ti3 O8 C20 C21 159.9(15) . . . . ?
Ti3 O8 C48 C49 139(5) . . . . ?
Ti3 O9 C22 C23 82.0(10) . . . . ?
Ti4 Ti3 O7 C19 -69(3) . . . . ?
Ti4 Ti3 O7 C46 -115.5(19) . . . . ?
Ti4 Ti3 O8 C20 -18(2) . . . . ?
Ti4 Ti3 O8 C48 -118(6) . . . . ?
Ti4 Ti5 O12 C28 -8.1(19) . . . . ?
Ti4 Ti5 O12 C28A 30(2) . . . . ?
Ti4 Ti5 O23 Ti3 131.0(6) . . . . ?
Ti4 O9 C22 C23 -87.9(9) . . . . ?
Ti4 O10 C26 C27 -118(2) . . . . ?
Ti4 O10 C26A C27A 68(7) . . . . ?
Ti4 O11 C24 C25 158.8(14) . . . . ?
Ti5 Ti4 O10 C26 -23(2) . . . . ?
Ti5 Ti4 O10 C26A -53(4) . . . . ?
Ti5 Ti4 O11 C24 93.3(17) . . . . ?
Ti5 Ti6 O14 C32 -7(4) . . . . ?
Ti5 Ti6 O14 C32A 65(3) . . . . ?
Ti5 Ti6 O15 C34 89.5(18) . . . . ?
Ti5 Ti6 O15 C34A -113(2) . . . . ?
Ti5 O12 C28 C29 161.1(17) . . . . ?
Ti5 O12 C28A C29A -142.6(18) . . . . ?
Ti5 O13 C30 C31 90.9(12) . . . . ?
Ti5 O13 C30A C31A -115.6(17) . . . . ?
Ti6 Ti5 O12 C28 164.8(19) . . . . ?
Ti6 Ti5 O12 C28A -156.7(19) . . . . ?
Ti6 Ti5 O23 Ti3 3.9(7) . . . . ?
Ti6 Ti5 O23 Ti4 -127.14(15) . . . . ?
Ti6 Ti5 O24 Ti4 139.03(18) . . . . ?
Ti6 Ti7 O17 C40 -97.2(18) . . . . ?
Ti6 Ti7 O17 C40A -151.8(16) . . . . ?
Ti6 Ti7 O19 C44 -96(3) . . . . ?
Ti6 O13 C30 C31 -89.1(12) . . . . ?
Ti6 O13 C30A C31A 108.6(18) . . . . ?
Ti6 O14 C32 C33 176.3(19) . . . . ?
Ti6 O14 C32A C33A -151.8(18) . . . . ?
Ti6 O15 C34 C35 145.3(15) . . . . ?
Ti6 O15 C34A C35A -168.6(19) . . . . ?
Ti6 O16 C38 C39 -74.8(8) . . . . ?
Ti6 O22 C36 C37 108.3(11) . . . . ?
Ti6 O22 C36A C37A -104(2) . . . . ?
Ti7 Ti1 O3 C10 123.0(15) . . . . ?
Ti7 Ti1 O3 C10A 172(4) . . . . ?
Ti7 Ti6 O14 C32 -127(4) . . . . ?
Ti7 Ti6 O14 C32A -55(3) . . . . ?
Ti7 Ti6 O15 C34 -139.1(17) . . . . ?
Ti7 Ti6 O15 C34A 18(2) . . . . ?
Ti7 O16 C38 C39 94.8(8) . . . . ?
Ti7 O17 C40 C41 -148.6(15) . . . . ?
Ti7 O17 C40A C41A 142.3(16) . . . . ?
Ti7 O18 C42 C43 99.5(7) . . . . ?
Ti7 O19 C44 C45 -157(2) . . . . ?
Ti7 O22 C36 C37 -92.3(12) . . . . ?
Ti7 O22 C36A C37A 117(2) . . . . ?
O1 Ti2 O20 Ti1 67.0(2) . . . . ?
O1 Ti2 O20 Ti7 -82.0(4) . . . . ?
O1 Ti2 O21 Ti5 -123.5(3) . . . . ?
O1 Ti2 O21 Ti6 65.5(3) . . . . ?
O1 C1 C2 C3 179.7(8) . . . . ?
O2 Ti1 O3 C10 -6.2(15) . . . . ?
O2 Ti1 O3 C10A 43(4) . . . . ?
O2 C6 C7 C8 -177.7(8) . . . . ?
O4 Ti1 O3 C10 -120.2(15) . . . . ?
O4 Ti1 O3 C10A -71(4) . . . . ?
O4 Ti2 O20 Ti1 -16.7(2) . . . . ?
O4 Ti2 O20 Ti7 -165.7(4) . . . . ?
O5 Ti2 O20 Ti1 -101.9(2) . . . . ?
O5 Ti2 O20 Ti7 109.1(4) . . . . ?
O5 Ti2 O21 Ti5 40.0(3) . . . . ?
O5 Ti2 O21 Ti6 -131.0(3) . . . . ?
O5 Ti3 O7 C19 -155(2) . . . . ?
O5 Ti3 O7 C46 159.1(19) . . . . ?
O5 Ti3 O8 C20 92(2) . . . . ?
O5 Ti3 O8 C48 -8(7) . . . . ?
O6 Ti2 O20 Ti1 -31.0(7) . . . . ?
O6 Ti2 O20 Ti7 180.0(4) . . . . ?
O6 Ti2 O21 Ti5 -36.6(3) . . . . ?
O6 Ti2 O21 Ti6 152.4(3) . . . . ?
O6 Ti3 O7 C19 133(2) . . . . ?
O6 Ti3 O7 C46 87.0(19) . . . . ?
O6 Ti3 O8 C20 104(2) . . . . ?
O6 Ti3 O8 C48 5(6) . . . . ?
O7 Ti3 O8 C20 -152(2) . . . . ?
O7 Ti3 O8 C48 108(6) . . . . ?
O8 Ti3 O7 C19 36(2) . . . . ?
O8 Ti3 O7 C46 -10.3(19) . . . . ?
O9 Ti3 O7 C19 -63(2) . . . . ?
O9 Ti3 O7 C46 -109.5(19) . . . . ?
O9 Ti3 O8 C20 -56(2) . . . . ?
O9 Ti3 O8 C48 -156(6) . . . . ?
O9 Ti4 O10 C26 -140(2) . . . . ?
O9 Ti4 O10 C26A -170(4) . . . . ?
O9 Ti4 O11 C24 -145.2(17) . . . . ?
O9 Ti4 O24 Ti5 -45.9(6) . . . . ?
O10 Ti4 O11 C24 -49.6(18) . . . . ?
O10 Ti4 O24 Ti5 -144.7(4) . . . . ?
O11 Ti4 O10 C26 113(2) . . . . ?
O11 Ti4 O10 C26A 83(4) . . . . ?
O11 Ti4 O24 Ti5 104.4(4) . . . . ?
O12 Ti5 O23 Ti3 -119.9(5) . . . . ?
O12 Ti5 O23 Ti4 109.1(3) . . . . ?
O12 Ti5 O24 Ti4 -100.2(3) . . . . ?
O13 Ti5 O12 C28 128.2(19) . . . . ?
O13 Ti5 O12 C28A 166.7(19) . . . . ?
O13 Ti5 O23 Ti3 58.1(9) . . . . ?
O13 Ti5 O23 Ti4 -73.0(6) . . . . ?
O13 Ti5 O24 Ti4 160.4(3) . . . . ?
O13 Ti6 O14 C32 29(4) . . . . ?
O13 Ti6 O14 C32A 100(3) . . . . ?
O13 Ti6 O15 C34 93.9(18) . . . . ?
O13 Ti6 O15 C34A -109(2) . . . . ?
O14 Ti6 O15 C34 -4.3(18) . . . . ?
O14 Ti6 O15 C34A 153(2) . . . . ?
O15 Ti6 O14 C32 122(4) . . . . ?
O15 Ti6 O14 C32A -166(3) . . . . ?
O16 Ti6 O14 C32 -138(4) . . . . ?
O16 Ti6 O14 C32A -66(3) . . . . ?
O16 Ti6 O15 C34 -100.6(17) . . . . ?
O16 Ti6 O15 C34A 57(2) . . . . ?
O16 Ti7 O17 C40 -131.3(18) . . . . ?
O16 Ti7 O17 C40A 174.1(16) . . . . ?
O16 Ti7 O19 C44 -84(3) . . . . ?
O17 Ti7 O19 C44 152(3) . . . . ?
O18 Ti1 O3 C10 85.1(15) . . . . ?
O18 Ti1 O3 C10A 134(4) . . . . ?
O18 Ti7 O17 C40 135.0(18) . . . . ?
O18 Ti7 O17 C40A 80.3(16) . . . . ?
O18 Ti7 O19 C44 57(3) . . . . ?
O19 Ti7 O17 C40 38.3(19) . . . . ?
O19 Ti7 O17 C40A -16.4(16) . . . . ?
O20 Ti1 O3 C10 162.0(15) . . . . ?
O20 Ti1 O3 C10A -149(4) . . . . ?
O20 Ti2 O21 Ti5 140.0(3) . . . . ?
O20 Ti2 O21 Ti6 -31.0(3) . . . . ?
O20 Ti7 O17 C40 167.1(18) . . . . ?
O20 Ti7 O17 C40A 112.4(17) . . . . ?
O20 Ti7 O19 C44 -15(3) . . . . ?
O21 Ti2 O20 Ti1 159.2(2) . . . . ?
O21 Ti2 O20 Ti7 10.2(4) . . . . ?
O21 Ti5 O12 C28 -152.5(19) . . . . ?
O21 Ti5 O12 C28A -114.0(19) . . . . ?
O21 Ti5 O23 Ti3 -2.5(5) . . . . ?
O21 Ti5 O23 Ti4 -133.5(2) . . . . ?
O21 Ti5 O24 Ti4 88.3(4) . . . . ?
O21 Ti6 O14 C32 -43(4) . . . . ?
O21 Ti6 O14 C32A 29(3) . . . . ?
O21 Ti6 O15 C34 115.6(19) . . . . ?
O21 Ti6 O15 C34A -87(2) . . . . ?
O22 Ti6 O14 C32 -103(4) . . . . ?
O22 Ti6 O14 C32A -31(3) . . . . ?
O22 Ti6 O15 C34 -174.2(17) . . . . ?
O22 Ti6 O15 C34A -17(2) . . . . ?
O22 Ti7 O17 C40 -58.5(19) . . . . ?
O22 Ti7 O17 C40A -113.2(16) . . . . ?
O22 Ti7 O19 C44 -103(3) . . . . ?
O23 Ti3 O7 C19 -100(3) . . . . ?
O23 Ti3 O7 C46 -147(2) . . . . ?
O23 Ti3 O8 C20 18(2) . . . . ?
O23 Ti3 O8 C48 -81(6) . . . . ?
O23 Ti4 O10 C26 -77(2) . . . . ?
O23 Ti4 O10 C26A -106(4) . . . . ?
O23 Ti4 O11 C24 136.1(17) . . . . ?
O23 Ti4 O24 Ti5 -0.2(3) . . . . ?
O23 Ti5 O12 C28 -52.5(19) . . . . ?
O23 Ti5 O12 C28A -14(2) . . . . ?
O23 Ti5 O24 Ti4 0.2(3) . . . . ?
O24 Ti4 O10 C26 3(2) . . . . ?
O24 Ti4 O10 C26A -27(4) . . . . ?
O24 Ti4 O11 C24 53.0(18) . . . . ?
O24 Ti5 O12 C28 34.3(19) . . . . ?
O24 Ti5 O12 C28A 73(2) . . . . ?
O24 Ti5 O23 Ti3 130.9(6) . . . . ?
O24 Ti5 O23 Ti4 -0.2(2) . . . . ?
N1 Ti1 O3 C10 -38.3(18) . . . . ?
N1 Ti1 O3 C10A 11(4) . . . . ?
N1 C1 C2 C3 0.1(12) . . . . ?
N1 C5 C6 O2 -1.9(10) . . . . ?
N1 C5 C6 C7 -179.7(7) . . . . ?
C1 N1 C5 C4 -4.6(11) . . . . ?
C1 N1 C5 C6 172.4(7) . . . . ?
C1 C2 C3 C4 -2.4(13) . . . . ?
C2 C3 C4 C5 1.2(12) . . . . ?
C2 C3 C4 C9 -174.9(8) . . . . ?
C3 C4 C5 N1 2.2(12) . . . . ?
C3 C4 C5 C6 -174.4(8) . . . . ?
C3 C4 C9 C8 177.1(9) . . . . ?
C4 C5 C6 O2 175.1(7) . . . . ?
C4 C5 C6 C7 -2.7(13) . . . . ?
C5 N1 C1 O1 -176.4(7) . . . . ?
C5 N1 C1 C2 3.3(11) . . . . ?
C5 C4 C9 C8 1.0(12) . . . . ?
C5 C6 C7 C8 -0.1(13) . . . . ?
C6 C7 C8 C9 3.4(14) . . . . ?
C7 C8 C9 C4 -3.9(14) . . . . ?
C9 C4 C5 N1 178.9(7) . . . . ?
C9 C4 C5 C6 2.2(12) . . . . ?

loop_
_smtbx_masks_void_nr
_smtbx_masks_void_average_x
_smtbx_masks_void_average_y
_smtbx_masks_void_average_z
_smtbx_masks_void_volume
_smtbx_masks_void_count_electrons
_smtbx_masks_void_content
1 0.271 0.494 0.672 8.3 0.2 ?
2 0.500 0.500 0.000 85.3 6.4 ?
3 0.464 0.233 0.660 9.2 0.0 ?
4 0.536 0.767 0.340 9.2 0.0 ?
5 0.729 0.506 0.328 8.3 0.2 ?
